data_7709170
loop_
_publ_author_name
'Li, Zhen'
'Choquesillo-Lazarte, Duane'
'Fraile, Julio'
'Vi\~nas, Clara'
'Teixidor, Francesc'
'Planas, Jos\'e G.'

_publ_section_title
;
 Rational design of carborane-based Cu2-paddle wheel coordination polymers
 for increased hydrolytic stability
;
_journal_name_full 'Dalton Transactions'
_journal_paper_doi 10.1039/D1DT04065K
_journal_year 2022
_chemical_formula_moiety 'C33 H41 B20 Cu2 O10, 1[C4H9NO]'
_chemical_formula_sum 'C37 H50 B20 Cu2 N O11'
_chemical_formula_weight 1028.06
_space_group_crystal_system monoclinic
_space_group_IT_number 13
_space_group_name_Hall '-P 2yc'
_space_group_name_H-M_alt 'P 1 2/c 1'
_atom_sites_solution_hydrogens mixed
_audit_creation_date 2021-04-09
_audit_creation_method
;
Olex2 1.3
(compiled 2020.11.12 svn.r5f609507 for OlexSys, GUI svn.r6272)
;
_audit_update_record
;
2021-11-02 deposited with the CCDC.	2021-12-09 downloaded from the CCDC.
;
_cell_angle_alpha 90
_cell_angle_beta 109.957(5)
_cell_angle_gamma 90
_cell_formula_units_Z 4
_cell_length_a 26.912(4)
_cell_length_b 7.1244(9)
_cell_length_c 28.323(4)
_cell_measurement_reflns_used 2630
_cell_measurement_temperature 298(2)
_cell_measurement_theta_max 60.69
_cell_measurement_theta_min 3.18
_cell_volume 5104.3(12)
_computing_cell_refinement 'SAINT V8.40B (?, 2016)'
_computing_data_reduction 'SAINT V8.40B (?, 2016)'
_computing_molecular_graphics 'Olex2 1.3 (Dolomanov et al., 2009)'
_computing_publication_material 'Olex2 1.3 (Dolomanov et al., 2009)'
_computing_structure_refinement 'XL  (Sheldrick, 2008)'
_diffrn_ambient_temperature 298(2)
_diffrn_measured_fraction_theta_full 0.989
_diffrn_measured_fraction_theta_max 0.989
_diffrn_measurement_device_type 'Bruker D8 Venture'
_diffrn_measurement_method '\f and \w scans'
_diffrn_radiation_type CuK\a
_diffrn_radiation_wavelength 1.54178
_diffrn_reflns_av_R_equivalents 0.1742
_diffrn_reflns_av_unetI/netI 0.1349
_diffrn_reflns_Laue_measured_fraction_full 0.989
_diffrn_reflns_Laue_measured_fraction_max 0.989
_diffrn_reflns_limit_h_max 31
_diffrn_reflns_limit_h_min -30
_diffrn_reflns_limit_k_max 7
_diffrn_reflns_limit_k_min -8
_diffrn_reflns_limit_l_max 33
_diffrn_reflns_limit_l_min -33
_diffrn_reflns_number 46727
_diffrn_reflns_point_group_measured_fraction_full 0.989
_diffrn_reflns_point_group_measured_fraction_max 0.989
_diffrn_reflns_theta_full 66.423
_diffrn_reflns_theta_max 66.423
_diffrn_reflns_theta_min 6.212
_diffrn_source_current 1.0
_diffrn_source_power 0.05
_diffrn_source_voltage 50.0
_diffrn_standards_number 0
_exptl_absorpt_coefficient_mu 1.461
_exptl_absorpt_correction_T_max 0.7528
_exptl_absorpt_correction_T_min 0.5502
_exptl_absorpt_correction_type multi-scan
_exptl_absorpt_process_details
;
SADABS-2016/2 (Bruker,2016/2) was used for absorption correction.
wR2(int) was 0.1089 before and 0.0945 after correction.
The Ratio of minimum to maximum transmission is 0.7426.
The \l/2 correction factor is Not present.
;
_exptl_crystal_colour blue
_exptl_crystal_colour_primary blue
_exptl_crystal_density_diffrn 1.338
_exptl_crystal_description block
_exptl_crystal_F_000 2100
_exptl_crystal_size_max 0.12
_exptl_crystal_size_mid 0.12
_exptl_crystal_size_min 0.1
_refine_diff_density_max 0.651
_refine_diff_density_min -0.442
_refine_diff_density_rms 0.069
_refine_ls_extinction_method none
_refine_ls_goodness_of_fit_ref 0.950
_refine_ls_hydrogen_treatment constr
_refine_ls_matrix_type full
_refine_ls_number_parameters 588
_refine_ls_number_reflns 8905
_refine_ls_number_restraints 13
_refine_ls_restrained_S_all 0.954
_refine_ls_R_factor_all 0.1436
_refine_ls_R_factor_gt 0.0694
_refine_ls_shift/su_max 0.001
_refine_ls_shift/su_mean 0.000
_refine_ls_structure_factor_coef Fsqd
_refine_ls_weighting_details 'w=1/[\s^2^(Fo^2^)+(0.0942P)^2^] where P=(Fo^2^+2Fc^2^)/3'
_refine_ls_weighting_scheme calc
_refine_ls_wR_factor_gt 0.1695
_refine_ls_wR_factor_ref 0.2078
_reflns_Friedel_coverage 0.000
_reflns_number_gt 4214
_reflns_number_total 8905
_reflns_threshold_expression 'I > 2\s(I)'
_cod_data_source_file d1dt04065k2.cif
_cod_data_source_block ZLLMF3_CuP
_cod_original_cell_volume 5104.4(12)
_cod_original_sg_symbol_H-M P2/c
_cod_database_code 7709170
_shelx_shelxl_version_number 2018/3
_shelx_space_group_comment
;
The symmetry employed for this shelxl refinement is uniquely defined
by the following loop, which should always be used as a source of
symmetry information in preference to the above space-group names.
They are only intended as comments.
;
_shelx_estimated_absorpt_t_max 0.868
_shelx_estimated_absorpt_t_min 0.844
_olex2_refinement_description
;
1. Fixed Uiso
 At 1.2 times of:
  All B(H) groups, All C(H) groups
 At 1.5 times of:
  All C(H,H,H) groups, All O(H) groups, All O(H,H) groups
2. Restrained distances
 O1-H1
 0.85 with sigma of 0.01
 C2-H1
 1.932277 with sigma of 0.02
 Cu1-H1
 2.805997 with sigma of 0.02
3. Rigid bond restraints
 O1, C2
 with sigma for 1-2 distances of 0.01 and sigma for 1-3 distances of 0.01
4. Uiso/Uaniso restraints and constraints
O1 \\sim C2: within 2A with sigma of 0.04 and sigma for terminal atoms of 0.08
within 2A
5. Rigid body (RIGU) restrains
 O1
 with sigma for 1-2 distances of 0.01 and sigma for 1-3 distances of 0.01
 O1, C2
 with sigma for 1-2 distances of 0.01 and sigma for 1-3 distances of 0.01
6.a Free rotating group:
 O1(H1,C2)
6.b Rotating group:
 O2(H2D,H2E)
6.c Aromatic/amide H refined with riding coordinates:
 C14(H14), C16(H16), C17(H17), C18(H18), C23(H23), C25(H25), C26(H26),
 C27(H27), C44(H44), C46(H46), C47(H47), C48(H48), C53(H53), C55(H55), C56(H56),
  C57(H57)
6.d Idealised Me refined as rotating group:
 C2(H2A,H2B,H2C)
6.e Boron cage BH refined with riding coordinates:
 B2(H2), B3(H3), B4(H4), B5(H5), B6(H6), B8(H8), B9(H9), B10(H10), B11(H11),
 B12(H12), B32(H32), B33(H33), B34(H34), B35(H35), B36(H36), B38(H38), B39(H39),
  B41(H41), B42(H42)
;
_smtbx_masks_void_probe_radius 1.2
_smtbx_masks_void_truncation_radius 1.2
_olex2_submission_special_instructions 'No special instructions were received'

loop_
_space_group_symop_operation_xyz
'x, y, z'
'-x, y, -z+1/2'
'-x, -y, -z'
'x, -y, z-1/2'

loop_
_atom_site_label
_atom_site_type_symbol
_atom_site_fract_x
_atom_site_fract_y
_atom_site_fract_z
_atom_site_U_iso_or_equiv
_atom_site_adp_type
_atom_site_occupancy
_atom_site_site_symmetry_order
_atom_site_calc_flag
_atom_site_refinement_flags_posn
_atom_site_refinement_flags_adp
_atom_site_refinement_flags_occupancy
_atom_site_disorder_assembly
_atom_site_disorder_group
Cu1 Cu 0.28938(3) 0.24950(12) 0.79810(3) 0.0496(3) Uani 1 1 d D . . . .
O1 O 0.3366(2) 0.4936(7) 0.79804(18) 0.0896(16) Uani 1 1 d DG U . A 1
H1 H 0.326582 0.607076 0.789526 0.134 Uiso 1 1 d DG U . A 1
C2 C 0.3899(3) 0.482(2) 0.7909(5) 0.237(7) Uani 1 1 d DG U . A 1
H2A H 0.398008 0.600906 0.779305 0.355 Uiso 1 1 calc R U . A 1
H2B H 0.388690 0.386862 0.766510 0.355 Uiso 1 1 calc R U . A 1
H2C H 0.416654 0.450928 0.822271 0.355 Uiso 1 1 calc R U . A 1
C1 C 0.5428(2) -0.0913(8) 0.92587(19) 0.0441(14) Uani 1 1 d . . . . .
Cu2 Cu 0.23276(3) -0.03694(12) 0.80825(3) 0.0502(3) Uani 1 1 d . . . . .
O2 O 0.1877(2) -0.2896(7) 0.8058(2) 0.1036(18) Uani 1 1 d . . . . .
H2D H 0.157112 -0.314023 0.774429 0.155 Uiso 1 1 d R U . . .
H2E H 0.167641 -0.295487 0.829603 0.155 Uiso 1 1 d R U . . .
B2 B 0.5614(3) -0.0599(10) 0.8736(2) 0.0492(18) Uani 1 1 d . . . . .
H2 H 0.536622 -0.090383 0.834579 0.059 Uiso 1 1 calc R U . . .
B3 B 0.5884(3) -0.2405(10) 0.9182(2) 0.0492(17) Uani 1 1 d . . . . .
H3 H 0.580325 -0.389004 0.907696 0.059 Uiso 1 1 calc R U . . .
B4 B 0.5945(3) -0.1586(11) 0.9789(2) 0.056(2) Uani 1 1 d . . . . .
H4 H 0.590423 -0.252987 1.008082 0.067 Uiso 1 1 calc R U . . .
B5 B 0.5702(3) 0.0736(10) 0.9719(3) 0.0531(18) Uani 1 1 d . . . . .
H5 H 0.550056 0.130123 0.996724 0.064 Uiso 1 1 calc R U . . .
B6 B 0.5494(3) 0.1356(10) 0.9072(3) 0.0546(19) Uani 1 1 d . . . . .
H6 H 0.516107 0.231795 0.890250 0.066 Uiso 1 1 calc R U . . .
C7 C 0.6281(2) -0.0993(8) 0.89790(19) 0.0439(14) Uani 1 1 d . . . . .
B8 B 0.6508(3) -0.1638(11) 0.9603(2) 0.0522(18) Uani 1 1 d . . . . .
H8 H 0.683818 -0.261165 0.977079 0.063 Uiso 1 1 calc R U . . .
B9 B 0.6392(3) 0.0334(10) 0.9938(2) 0.0524(18) Uani 1 1 d . . . . .
H9 H 0.664501 0.064519 1.032611 0.063 Uiso 1 1 calc R U . . .
B10 B 0.6113(3) 0.2140(11) 0.9494(2) 0.0514(18) Uani 1 1 d . . . . .
H10 H 0.618740 0.362851 0.959781 0.062 Uiso 1 1 calc R U . . .
B11 B 0.6055(3) 0.1307(10) 0.8886(2) 0.0486(17) Uani 1 1 d . . . . .
H11 H 0.609312 0.224170 0.859104 0.058 Uiso 1 1 calc R U . . .
B12 B 0.6610(3) 0.0675(10) 0.9417(2) 0.0513(18) Uani 1 1 d . . . . .
H12 H 0.700778 0.120086 0.946237 0.062 Uiso 1 1 calc R U . . .
C13 C 0.4887(2) -0.1746(8) 0.9179(2) 0.0472(15) Uani 1 1 d . . . . .
C14 C 0.4424(2) -0.0755(9) 0.8966(2) 0.0494(15) Uani 1 1 d . . . . .
H14 H 0.444215 0.047835 0.886628 0.059 Uiso 1 1 calc R U . . .
C15 C 0.3923(2) -0.1551(8) 0.8896(2) 0.0470(14) Uani 1 1 d . . . . .
C16 C 0.3906(3) -0.3399(9) 0.9062(2) 0.0603(17) Uani 1 1 d . . . . .
H16 H 0.358239 -0.394214 0.903083 0.072 Uiso 1 1 calc R U . . .
C17 C 0.4365(3) -0.4417(9) 0.9272(2) 0.0616(17) Uani 1 1 d . . . . .
H17 H 0.434721 -0.565024 0.937225 0.074 Uiso 1 1 calc R U . . .
C18 C 0.4851(3) -0.3618(9) 0.9333(2) 0.0563(16) Uani 1 1 d . . . . .
H18 H 0.515796 -0.431561 0.947744 0.068 Uiso 1 1 calc R U . . .
C19 C 0.3435(2) -0.0508(10) 0.8629(2) 0.0493(15) Uani 1 1 d . . . . .
O20 O 0.34766(15) 0.1148(7) 0.84903(15) 0.0626(12) Uani 1 1 d . . . . .
O21 O 0.29998(17) -0.1355(6) 0.85326(15) 0.0624(11) Uani 1 1 d . . . . .
C22 C 0.6556(2) -0.1898(9) 0.8650(2) 0.0463(14) Uani 1 1 d . . . . .
C23 C 0.6707(2) -0.0851(8) 0.8314(2) 0.0490(15) Uani 1 1 d . . . . .
H23 H 0.662186 0.041782 0.827332 0.059 Uiso 1 1 calc R U . . .
C24 C 0.6988(2) -0.1677(9) 0.80317(19) 0.0485(15) Uani 1 1 d . . . . .
C25 C 0.7116(2) -0.3594(9) 0.8102(2) 0.0547(16) Uani 1 1 d . . . . .
H25 H 0.730825 -0.415815 0.792287 0.066 Uiso 1 1 calc R U . . .
C26 C 0.6958(2) -0.4639(9) 0.8434(2) 0.0586(16) Uani 1 1 d . . . . .
H26 H 0.703746 -0.591226 0.847414 0.070 Uiso 1 1 calc R U . . .
C27 C 0.6680(2) -0.3792(9) 0.8708(2) 0.0578(17) Uani 1 1 d . . . . .
H27 H 0.657516 -0.450270 0.893347 0.069 Uiso 1 1 calc R U . . .
C28 C 0.7139(2) -0.0577(10) 0.7659(2) 0.0543(16) Uani 1 1 d . . . . .
O29 O 0.69515(18) 0.1044(7) 0.75454(15) 0.0670(12) Uani 1 1 d . . . . .
O30 O 0.74532(17) -0.1363(6) 0.74710(15) 0.0683(13) Uani 1 1 d . . . . .
C31 C 0.1120(2) 0.6391(8) 0.5793(2) 0.0488(15) Uani 1 1 d . . . . .
B32 B 0.1105(3) 0.5587(10) 0.5216(2) 0.0460(17) Uani 1 1 d . . . . .
H32 H 0.100919 0.413575 0.508355 0.055 Uiso 1 1 calc R U . . .
B33 B 0.1708(3) 0.6199(10) 0.5698(2) 0.0504(18) Uani 1 1 d . . . . .
H33 H 0.200801 0.513021 0.587818 0.060 Uiso 1 1 calc R U . . .
B34 B 0.1588(3) 0.8105(10) 0.6038(3) 0.0550(19) Uani 1 1 d . . . . .
H34 H 0.180348 0.828558 0.644205 0.066 Uiso 1 1 calc R U . . .
B35 B 0.0920(3) 0.8710(10) 0.5774(3) 0.057(2) Uani 1 1 d . . . . .
H35 H 0.070282 0.928107 0.600707 0.069 Uiso 1 1 calc R U . . .
B36 B 0.0613(3) 0.7141(10) 0.5260(2) 0.0545(19) Uani 1 1 d . . . . .
H36 H 0.019803 0.670251 0.515957 0.065 Uiso 1 1 calc R U . . .
C37 C 0.1571(2) 0.6952(8) 0.50946(19) 0.0437(14) Uani 1 1 d . . . . .
B38 B 0.1896(3) 0.8463(11) 0.5586(2) 0.0568(19) Uani 1 1 d . . . . .
H38 H 0.231351 0.887444 0.568743 0.068 Uiso 1 1 calc R U . . .
B39 B 0.1393(3) 1.0034(11) 0.5625(3) 0.0561(19) Uani 1 1 d . . . . .
H39 H 0.148270 1.148959 0.575635 0.067 Uiso 1 1 calc R U . . .
B40 B 0.0789(3) 0.9468(11) 0.5141(3) 0.061(2) Uani 1 1 d . . . . .
B41 B 0.0922(3) 0.7515(10) 0.4803(3) 0.0541(18) Uani 1 1 d . . . . .
H41 H 0.071197 0.732335 0.439837 0.065 Uiso 1 1 calc R U . . .
B42 B 0.1402(3) 0.9306(10) 0.5034(3) 0.0536(19) Uani 1 1 d . . . . .
H42 H 0.150332 1.027980 0.477914 0.064 Uiso 1 1 calc R U . . .
C43 C 0.1015(2) 0.4992(8) 0.6155(2) 0.0485(15) Uani 1 1 d . . . . .
C44 C 0.1431(2) 0.4424(8) 0.6580(2) 0.0499(15) Uani 1 1 d . . . . .
H44 H 0.176405 0.495093 0.664551 0.060 Uiso 1 1 calc R U . . .
C45 C 0.1357(2) 0.3076(8) 0.6910(2) 0.0501(15) Uani 1 1 d . . . . .
C46 C 0.0855(3) 0.2338(9) 0.6810(2) 0.0653(18) Uani 1 1 d . . . . .
H46 H 0.079666 0.143538 0.702233 0.078 Uiso 1 1 calc R U . . .
C47 C 0.0446(3) 0.2922(11) 0.6402(3) 0.078(2) Uani 1 1 d . . . . .
H47 H 0.010873 0.244814 0.634557 0.093 Uiso 1 1 calc R U . . .
C48 C 0.0526(3) 0.4221(10) 0.6067(2) 0.0687(19) Uani 1 1 d . . . . .
H48 H 0.024549 0.456697 0.578249 0.082 Uiso 1 1 calc R U . . .
C49 C 0.1811(2) 0.2455(9) 0.7342(2) 0.0519(15) Uani 1 1 d . . . . .
O50 O 0.22385(17) 0.3351(6) 0.74627(14) 0.0633(12) Uani 1 1 d . . . . .
O51 O 0.17454(16) 0.1016(6) 0.75808(15) 0.0650(12) Uani 1 1 d . . . . .
C52 C 0.1888(2) 0.6107(9) 0.4794(2) 0.0484(15) Uani 1 1 d . . . . .
C53 C 0.2002(2) 0.7092(9) 0.44184(19) 0.0501(15) Uani 1 1 d . . . . .
H53 H 0.189007 0.832892 0.435012 0.060 Uiso 1 1 calc R U . . .
C54 C 0.2282(2) 0.6241(9) 0.4145(2) 0.0485(15) Uani 1 1 d . . . . .
C55 C 0.2443(2) 0.4387(9) 0.4238(2) 0.0593(17) Uani 1 1 d . . . . .
H55 H 0.263228 0.381787 0.405665 0.071 Uiso 1 1 calc R U . . .
C56 C 0.2322(3) 0.3403(9) 0.4600(2) 0.0634(18) Uani 1 1 d . . . . .
H56 H 0.241975 0.214833 0.465489 0.076 Uiso 1 1 calc R U . . .
C57 C 0.2056(3) 0.4241(9) 0.4883(2) 0.0644(18) Uani 1 1 d . . . . .
H57 H 0.198870 0.356205 0.513512 0.077 Uiso 1 1 calc R U . . .
C58 C 0.2398(2) 0.7331(11) 0.3735(2) 0.0540(16) Uani 1 1 d . . . . .
O59 O 0.22205(17) 0.8966(6) 0.36360(14) 0.0619(12) Uani 1 1 d . . . . .
O60 O 0.26595(17) 0.6445(6) 0.35051(14) 0.0630(12) Uani 1 1 d . . . . .

loop_
_atom_site_aniso_label
_atom_site_aniso_U_11
_atom_site_aniso_U_22
_atom_site_aniso_U_33
_atom_site_aniso_U_23
_atom_site_aniso_U_13
_atom_site_aniso_U_12
Cu1 0.0574(6) 0.0526(6) 0.0447(5) 0.0018(4) 0.0250(4) -0.0046(4)
O1 0.106(4) 0.083(4) 0.075(3) 0.010(3) 0.025(3) -0.034(3)
C2 0.180(11) 0.34(2) 0.182(13) 0.047(14) 0.051(11) 0.011(14)
C1 0.051(4) 0.041(4) 0.046(3) 0.002(3) 0.025(3) 0.003(3)
Cu2 0.0567(6) 0.0536(6) 0.0469(5) 0.0024(4) 0.0261(4) -0.0051(4)
O2 0.115(4) 0.089(4) 0.100(4) 0.030(3) 0.028(3) -0.037(3)
B2 0.053(4) 0.058(5) 0.046(4) 0.012(3) 0.029(3) 0.003(4)
B3 0.053(4) 0.047(4) 0.055(4) 0.011(3) 0.028(3) 0.002(3)
B4 0.055(5) 0.068(6) 0.047(4) 0.017(4) 0.019(3) 0.006(4)
B5 0.060(5) 0.050(5) 0.055(4) 0.003(4) 0.027(4) 0.005(4)
B6 0.062(5) 0.043(5) 0.069(5) 0.014(4) 0.036(4) 0.011(4)
C7 0.046(3) 0.042(4) 0.047(3) 0.003(3) 0.020(3) -0.003(3)
B8 0.047(4) 0.059(5) 0.053(4) 0.012(4) 0.020(3) 0.001(4)
B9 0.061(5) 0.056(5) 0.045(4) 0.000(3) 0.024(3) -0.005(4)
B10 0.061(5) 0.052(5) 0.050(4) -0.002(3) 0.031(4) 0.002(4)
B11 0.057(5) 0.040(4) 0.054(4) 0.003(3) 0.026(4) 0.004(3)
B12 0.056(5) 0.057(5) 0.048(4) -0.009(3) 0.026(3) -0.007(4)
C13 0.060(4) 0.043(4) 0.047(3) 0.005(3) 0.028(3) 0.000(3)
C14 0.060(4) 0.046(4) 0.048(3) 0.005(3) 0.025(3) 0.004(3)
C15 0.050(4) 0.047(4) 0.049(3) -0.003(3) 0.024(3) -0.003(3)
C16 0.070(5) 0.059(5) 0.064(4) 0.002(4) 0.038(4) -0.006(4)
C17 0.078(5) 0.044(4) 0.071(4) 0.004(3) 0.037(4) -0.009(4)
C18 0.060(4) 0.055(5) 0.059(4) 0.007(3) 0.027(3) 0.002(3)
C19 0.049(4) 0.064(5) 0.040(3) -0.003(3) 0.022(3) 0.000(4)
O20 0.052(3) 0.063(3) 0.068(3) 0.011(2) 0.014(2) -0.005(2)
O21 0.052(3) 0.065(3) 0.072(3) 0.007(2) 0.024(2) -0.007(2)
C22 0.043(3) 0.052(4) 0.051(3) -0.002(3) 0.024(3) -0.003(3)
C23 0.052(4) 0.043(4) 0.053(3) -0.003(3) 0.020(3) -0.001(3)
C24 0.052(4) 0.056(4) 0.042(3) -0.003(3) 0.021(3) 0.001(3)
C25 0.058(4) 0.053(5) 0.060(4) -0.008(3) 0.028(3) 0.001(3)
C26 0.069(4) 0.051(4) 0.060(4) -0.004(3) 0.027(3) -0.001(3)
C27 0.058(4) 0.059(5) 0.070(4) 0.001(3) 0.039(3) -0.002(3)
C28 0.062(4) 0.056(5) 0.049(3) -0.004(3) 0.025(3) -0.001(4)
O29 0.086(3) 0.064(3) 0.067(3) 0.010(2) 0.048(2) 0.016(3)
O30 0.088(3) 0.067(3) 0.066(3) 0.009(2) 0.048(3) 0.018(3)
C31 0.049(4) 0.054(4) 0.048(3) 0.004(3) 0.022(3) 0.008(3)
B32 0.052(4) 0.047(5) 0.043(3) -0.002(3) 0.021(3) -0.004(3)
B33 0.052(4) 0.062(5) 0.040(3) 0.009(3) 0.019(3) 0.007(4)
B34 0.058(5) 0.058(5) 0.052(4) -0.002(4) 0.023(4) -0.004(4)
B35 0.073(5) 0.041(5) 0.065(5) -0.003(4) 0.033(4) 0.004(4)
B36 0.064(5) 0.055(5) 0.048(4) 0.004(3) 0.025(4) 0.008(4)
C37 0.047(4) 0.036(3) 0.053(3) 0.001(3) 0.024(3) -0.004(3)
B38 0.066(5) 0.057(5) 0.052(4) -0.003(4) 0.026(4) -0.006(4)
B39 0.064(5) 0.050(5) 0.062(4) 0.006(4) 0.030(4) 0.003(4)
B40 0.074(5) 0.049(5) 0.067(5) 0.002(4) 0.034(4) -0.002(4)
B41 0.056(5) 0.053(5) 0.053(4) 0.006(4) 0.018(4) 0.007(4)
B42 0.065(5) 0.046(5) 0.057(4) 0.012(4) 0.031(4) 0.008(4)
C43 0.058(4) 0.049(4) 0.045(3) 0.004(3) 0.025(3) 0.004(3)
C44 0.053(4) 0.052(4) 0.049(3) 0.001(3) 0.023(3) -0.004(3)
C45 0.056(4) 0.046(4) 0.054(3) 0.003(3) 0.027(3) -0.007(3)
C46 0.076(5) 0.063(5) 0.059(4) 0.014(3) 0.024(4) -0.010(4)
C47 0.055(4) 0.099(6) 0.075(5) 0.025(4) 0.017(4) -0.015(4)
C48 0.059(5) 0.077(5) 0.064(4) 0.011(4) 0.012(3) -0.013(4)
C49 0.051(4) 0.060(4) 0.048(3) 0.007(3) 0.021(3) 0.000(4)
O50 0.053(3) 0.070(3) 0.065(3) 0.014(2) 0.018(2) -0.009(2)
O51 0.063(3) 0.069(3) 0.060(3) 0.013(2) 0.017(2) -0.006(2)
C52 0.050(4) 0.052(4) 0.045(3) 0.006(3) 0.018(3) 0.008(3)
C53 0.054(4) 0.055(4) 0.044(3) 0.003(3) 0.021(3) 0.008(3)
C54 0.046(4) 0.056(4) 0.046(3) 0.007(3) 0.020(3) 0.002(3)
C55 0.067(4) 0.057(5) 0.062(4) 0.001(3) 0.032(3) 0.012(3)
C56 0.083(5) 0.047(4) 0.073(4) 0.014(3) 0.043(4) 0.017(4)
C57 0.086(5) 0.061(5) 0.061(4) 0.015(3) 0.044(4) 0.014(4)
C58 0.049(4) 0.074(5) 0.040(3) -0.001(3) 0.016(3) -0.008(4)
O59 0.083(3) 0.057(3) 0.056(2) 0.009(2) 0.038(2) 0.009(3)
O60 0.081(3) 0.063(3) 0.060(2) 0.005(2) 0.043(2) 0.013(2)

loop_
_atom_type_symbol
_atom_type_description
_atom_type_scat_dispersion_real
_atom_type_scat_dispersion_imag
_atom_type_scat_source
B B 0.0090 0.0039 'International Tables Vol C Tables 4.2.6.8 and 6.1.1.4'
C C 0.0181 0.0091 'International Tables Vol C Tables 4.2.6.8 and 6.1.1.4'
Cu Cu -1.9646 0.5888 'International Tables Vol C Tables 4.2.6.8 and 6.1.1.4'
H H 0.0000 0.0000 'International Tables Vol C Tables 4.2.6.8 and 6.1.1.4'
N N 0.0311 0.0180 'International Tables Vol C Tables 4.2.6.8 and 6.1.1.4'
O O 0.0492 0.0322 'International Tables Vol C Tables 4.2.6.8 and 6.1.1.4'

loop_
_geom_angle_atom_site_label_1
_geom_angle_atom_site_label_2
_geom_angle_atom_site_label_3
_geom_angle
_geom_angle_site_symmetry_1
_geom_angle_site_symmetry_3
_geom_angle_publ_flag
O1 Cu1 Cu2 173.69(14) . . ?
O20 Cu1 O1 94.07(19) . . ?
O20 Cu1 Cu2 83.59(13) . . ?
O29 Cu1 O1 98.4(2) 2_656 . ?
O29 Cu1 Cu2 87.44(13) 2_656 . ?
O29 Cu1 O20 88.72(19) 2_656 . ?
O50 Cu1 O1 97.35(19) . . ?
O50 Cu1 Cu2 85.22(13) . . ?
O50 Cu1 O20 168.46(19) . . ?
O50 Cu1 O29 88.00(18) . 2_656 ?
O60 Cu1 O1 91.85(19) 4_566 . ?
O60 Cu1 Cu2 82.35(12) 4_566 . ?
O60 Cu1 O20 90.83(18) 4_566 . ?
O60 Cu1 O29 169.77(18) 4_566 2_656 ?
O60 Cu1 O50 90.43(18) 4_566 . ?
Cu1 O1 H1 129.0 . . ?
C2 O1 Cu1 122.7(7) . . ?
C2 O1 H1 103.5 . . ?
O1 C2 H2A 109.5 . . ?
O1 C2 H2B 109.5 . . ?
O1 C2 H2C 109.5 . . ?
H2A C2 H2B 109.5 . . ?
H2A C2 H2C 109.5 . . ?
H2B C2 H2C 109.5 . . ?
B3 C1 B2 62.4(3) . . ?
B3 C1 B4 62.2(4) . . ?
B3 C1 B5 112.5(5) . . ?
B3 C1 B6 113.1(4) . . ?
B4 C1 B2 113.3(4) . . ?
B5 C1 B2 112.6(5) . . ?
B5 C1 B4 61.5(4) . . ?
B5 C1 B6 62.1(4) . . ?
B6 C1 B2 61.8(4) . . ?
B6 C1 B4 112.8(5) . . ?
C13 C1 B2 117.8(4) . . ?
C13 C1 B3 115.9(5) . . ?
C13 C1 B4 117.9(5) . . ?
C13 C1 B5 121.4(4) . . ?
C13 C1 B6 121.0(5) . . ?
O2 Cu2 Cu1 170.88(16) . . ?
O21 Cu2 Cu1 84.71(13) . . ?
O21 Cu2 O2 96.1(2) . . ?
O21 Cu2 O30 85.90(18) . 2_656 ?
O21 Cu2 O51 167.47(18) . . ?
O21 Cu2 O59 91.01(18) . 4_566 ?
O30 Cu2 Cu1 81.40(13) 2_656 . ?
O30 Cu2 O2 89.6(2) 2_656 . ?
O51 Cu2 Cu1 83.14(13) . . ?
O51 Cu2 O2 95.40(19) . . ?
O51 Cu2 O30 89.24(18) . 2_656 ?
O59 Cu2 Cu1 86.58(13) 4_566 . ?
O59 Cu2 O2 102.5(2) 4_566 . ?
O59 Cu2 O30 167.81(18) 4_566 2_656 ?
O59 Cu2 O51 91.33(18) 4_566 . ?
Cu2 O2 H2D 117.1 . . ?
Cu2 O2 H2E 116.2 . . ?
H2D O2 H2E 97.1 . . ?
C1 B2 H2 125.4 . . ?
C1 B2 B3 57.7(3) . . ?
C1 B2 B6 59.0(3) . . ?
C1 B2 B11 105.2(5) . . ?
B3 B2 H2 122.1 . . ?
B3 B2 B6 107.0(4) . . ?
B6 B2 H2 122.2 . . ?
C7 B2 C1 101.8(4) . . ?
C7 B2 H2 124.4 . . ?
C7 B2 B3 58.5(3) . . ?
C7 B2 B6 105.7(5) . . ?
C7 B2 B11 60.1(4) . . ?
B11 B2 H2 121.6 . . ?
B11 B2 B3 108.1(5) . . ?
B11 B2 B6 59.7(4) . . ?
C1 B3 B2 59.9(3) . . ?
C1 B3 H3 123.6 . . ?
C1 B3 B4 59.9(4) . . ?
C1 B3 C7 103.8(5) . . ?
C1 B3 B8 106.2(5) . . ?
B2 B3 H3 120.7 . . ?
B2 B3 B8 108.5(5) . . ?
B4 B3 B2 109.4(5) . . ?
B4 B3 H3 121.5 . . ?
B4 B3 B8 59.6(4) . . ?
C7 B3 B2 58.9(3) . . ?
C7 B3 H3 124.5 . . ?
C7 B3 B4 105.8(5) . . ?
C7 B3 B8 59.2(3) . . ?
B8 B3 H3 122.0 . . ?
C1 B4 B3 57.9(3) . . ?
C1 B4 H4 124.3 . . ?
C1 B4 B5 59.1(4) . . ?
C1 B4 B8 105.4(4) . . ?
C1 B4 B9 105.8(5) . . ?
B3 B4 H4 121.9 . . ?
B3 B4 B9 108.4(5) . . ?
B5 B4 B3 107.0(5) . . ?
B5 B4 H4 121.9 . . ?
B5 B4 B9 59.9(4) . . ?
B8 B4 B3 60.5(4) . . ?
B8 B4 H4 121.8 . . ?
B8 B4 B5 108.0(5) . . ?
B8 B4 B9 60.4(4) . . ?
B9 B4 H4 121.7 . . ?
C1 B5 B4 59.5(4) . . ?
C1 B5 H5 123.7 . . ?
C1 B5 B6 59.1(4) . . ?
C1 B5 B9 106.4(5) . . ?
C1 B5 B10 105.8(4) . . ?
B4 B5 H5 121.1 . . ?
B4 B5 B6 108.8(5) . . ?
B4 B5 B9 60.3(4) . . ?
B6 B5 H5 121.1 . . ?
B9 B5 H5 121.6 . . ?
B9 B5 B6 109.0(5) . . ?
B10 B5 B4 108.5(5) . . ?
B10 B5 H5 122.0 . . ?
B10 B5 B6 60.2(4) . . ?
B10 B5 B9 60.4(4) . . ?
C1 B6 B2 59.2(3) . . ?
C1 B6 B5 58.8(4) . . ?
C1 B6 H6 124.2 . . ?
C1 B6 B10 105.0(5) . . ?
C1 B6 B11 105.2(5) . . ?
B2 B6 B5 107.8(5) . . ?
B2 B6 H6 121.6 . . ?
B5 B6 H6 121.8 . . ?
B10 B6 B2 107.8(5) . . ?
B10 B6 B5 59.4(4) . . ?
B10 B6 H6 122.4 . . ?
B11 B6 B2 59.5(4) . . ?
B11 B6 B5 107.7(5) . . ?
B11 B6 H6 122.4 . . ?
B11 B6 B10 60.4(4) . . ?
B2 C7 B8 114.3(4) . . ?
B2 C7 B11 61.2(4) . . ?
B2 C7 B12 112.7(5) . . ?
B3 C7 B2 62.6(4) . . ?
B3 C7 B8 62.6(4) . . ?
B3 C7 B11 112.3(4) . . ?
B3 C7 B12 113.0(4) . . ?
B8 C7 B11 113.0(4) . . ?
B8 C7 B12 62.1(4) . . ?
B12 C7 B11 61.8(4) . . ?
C22 C7 B2 119.1(4) . . ?
C22 C7 B3 116.7(5) . . ?
C22 C7 B8 116.2(5) . . ?
C22 C7 B11 121.8(4) . . ?
C22 C7 B12 119.8(4) . . ?
B3 B8 H8 122.3 . . ?
B4 B8 B3 59.9(4) . . ?
B4 B8 H8 122.3 . . ?
B4 B8 B9 60.1(4) . . ?
B4 B8 B12 107.7(5) . . ?
C7 B8 B3 58.2(3) . . ?
C7 B8 B4 105.2(5) . . ?
C7 B8 H8 124.2 . . ?
C7 B8 B9 105.7(5) . . ?
C7 B8 B12 59.0(4) . . ?
B9 B8 B3 107.6(5) . . ?
B9 B8 H8 122.0 . . ?
B12 B8 B3 106.9(5) . . ?
B12 B8 H8 121.9 . . ?
B12 B8 B9 60.0(4) . . ?
B4 B9 B8 59.5(4) . . ?
B4 B9 H9 122.1 . . ?
B4 B9 B10 107.6(5) . . ?
B4 B9 B12 107.2(5) . . ?
B5 B9 B4 59.8(4) . . ?
B5 B9 B8 107.1(5) . . ?
B5 B9 H9 122.3 . . ?
B5 B9 B10 59.7(4) . . ?
B5 B9 B12 106.9(5) . . ?
B8 B9 H9 122.0 . . ?
B8 B9 B12 60.0(4) . . ?
B10 B9 B8 107.6(4) . . ?
B10 B9 H9 121.9 . . ?
B10 B9 B12 59.6(4) . . ?
B12 B9 H9 122.3 . . ?
B5 B10 B6 60.3(4) . . ?
B5 B10 B9 59.9(4) . . ?
B5 B10 H10 122.0 . . ?
B5 B10 B11 107.6(5) . . ?
B5 B10 B12 107.7(5) . . ?
B6 B10 H10 121.7 . . ?
B6 B10 B11 59.3(4) . . ?
B9 B10 B6 108.7(5) . . ?
B9 B10 H10 121.1 . . ?
B9 B10 B11 108.7(5) . . ?
B11 B10 H10 121.9 . . ?
B12 B10 B6 107.8(5) . . ?
B12 B10 B9 60.4(4) . . ?
B12 B10 H10 121.8 . . ?
B12 B10 B11 60.2(4) . . ?
B2 B11 B6 60.8(4) . . ?
B2 B11 B10 108.8(4) . . ?
B2 B11 H11 121.0 . . ?
B2 B11 B12 108.1(5) . . ?
B6 B11 B10 60.3(4) . . ?
B6 B11 H11 121.9 . . ?
B6 B11 B12 108.1(5) . . ?
C7 B11 B2 58.7(4) . . ?
C7 B11 B6 105.4(5) . . ?
C7 B11 B10 104.9(5) . . ?
C7 B11 H11 124.6 . . ?
C7 B11 B12 58.8(4) . . ?
B10 B11 H11 122.2 . . ?
B12 B11 B10 59.6(4) . . ?
B12 B11 H11 121.7 . . ?
C7 B12 B8 58.9(4) . . ?
C7 B12 B9 105.6(5) . . ?
C7 B12 B10 105.8(5) . . ?
C7 B12 B11 59.4(4) . . ?
C7 B12 H12 123.9 . . ?
B8 B12 B9 60.0(4) . . ?
B8 B12 H12 121.5 . . ?
B9 B12 H12 122.1 . . ?
B10 B12 B8 108.1(5) . . ?
B10 B12 B9 60.0(4) . . ?
B10 B12 B11 60.2(4) . . ?
B10 B12 H12 122.1 . . ?
B11 B12 B8 108.4(5) . . ?
B11 B12 B9 108.4(5) . . ?
B11 B12 H12 121.1 . . ?
C14 C13 C1 122.9(5) . . ?
C14 C13 C18 118.1(5) . . ?
C18 C13 C1 119.0(5) . . ?
C13 C14 H14 118.9 . . ?
C13 C14 C15 122.2(6) . . ?
C15 C14 H14 118.9 . . ?
C14 C15 C19 120.7(6) . . ?
C16 C15 C14 117.9(6) . . ?
C16 C15 C19 121.3(6) . . ?
C15 C16 H16 119.7 . . ?
C17 C16 C15 120.7(6) . . ?
C17 C16 H16 119.7 . . ?
C16 C17 H17 119.7 . . ?
C16 C17 C18 120.5(6) . . ?
C18 C17 H17 119.7 . . ?
C13 C18 H18 119.7 . . ?
C17 C18 C13 120.6(6) . . ?
C17 C18 H18 119.7 . . ?
O20 C19 C15 118.3(6) . . ?
O20 C19 O21 123.6(6) . . ?
O21 C19 C15 118.0(6) . . ?
C19 O20 Cu1 123.3(4) . . ?
C19 O21 Cu2 123.7(4) . . ?
C23 C22 C7 121.0(5) . . ?
C23 C22 C27 119.6(5) . . ?
C27 C22 C7 119.3(5) . . ?
C22 C23 H23 119.6 . . ?
C22 C23 C24 120.7(6) . . ?
C24 C23 H23 119.6 . . ?
C23 C24 C25 118.7(5) . . ?
C23 C24 C28 121.1(6) . . ?
C25 C24 C28 120.2(5) . . ?
C24 C25 H25 119.9 . . ?
C26 C25 C24 120.3(5) . . ?
C26 C25 H25 119.9 . . ?
C25 C26 H26 120.0 . . ?
C25 C26 C27 119.9(6) . . ?
C27 C26 H26 120.0 . . ?
C22 C27 C26 120.7(5) . . ?
C22 C27 H27 119.6 . . ?
C26 C27 H27 119.6 . . ?
O29 C28 C24 119.1(5) . . ?
O29 C28 O30 124.2(5) . . ?
O30 C28 C24 116.7(6) . . ?
C28 O29 Cu1 120.4(4) . 2_656 ?
C28 O30 Cu2 126.4(4) . 2_656 ?
B32 C31 B35 112.3(4) . . ?
B32 C31 B36 61.3(4) . . ?
B33 C31 B32 62.8(3) . . ?
B33 C31 B34 61.9(4) . . ?
B33 C31 B35 111.5(5) . . ?
B33 C31 B36 112.5(4) . . ?
B34 C31 B32 113.3(4) . . ?
B34 C31 B35 60.8(4) . . ?
B34 C31 B36 112.4(5) . . ?
B35 C31 B36 62.4(4) . . ?
C43 C31 B32 118.2(5) . . ?
C43 C31 B33 116.8(5) . . ?
C43 C31 B34 118.1(5) . . ?
C43 C31 B35 121.3(4) . . ?
C43 C31 B36 121.0(5) . . ?
C31 B32 H32 124.3 . . ?
C31 B32 B33 58.1(3) . . ?
C31 B32 B36 59.9(3) . . ?
C31 B32 B41 106.4(5) . . ?
B33 B32 H32 122.5 . . ?
B36 B32 H32 121.4 . . ?
B36 B32 B33 107.6(5) . . ?
C37 B32 C31 102.7(4) . . ?
C37 B32 H32 124.6 . . ?
C37 B32 B33 58.4(3) . . ?
C37 B32 B36 106.1(5) . . ?
C37 B32 B41 58.8(4) . . ?
B41 B32 H32 121.8 . . ?
B41 B32 B33 107.0(5) . . ?
B41 B32 B36 60.7(4) . . ?
C31 B33 B32 59.2(3) . . ?
C31 B33 H33 123.8 . . ?
C31 B33 B34 59.6(4) . . ?
C31 B33 C37 103.8(4) . . ?
C31 B33 B38 107.2(5) . . ?
B32 B33 H33 121.3 . . ?
B34 B33 B32 108.6(5) . . ?
B34 B33 H33 121.5 . . ?
C37 B33 B32 58.7(3) . . ?
C37 B33 H33 123.9 . . ?
C37 B33 B34 106.8(5) . . ?
C37 B33 B38 60.4(4) . . ?
B38 B33 B32 109.3(5) . . ?
B38 B33 H33 120.7 . . ?
B38 B33 B34 60.4(4) . . ?
C31 B34 B33 58.5(4) . . ?
C31 B34 H34 123.8 . . ?
C31 B34 B35 59.9(4) . . ?
C31 B34 B38 105.7(5) . . ?
C31 B34 B39 106.0(5) . . ?
B33 B34 H34 122.0 . . ?
B33 B34 B38 59.6(4) . . ?
B33 B34 B39 107.9(5) . . ?
B35 B34 B33 108.1(5) . . ?
B35 B34 H34 121.1 . . ?
B35 B34 B38 108.8(5) . . ?
B35 B34 B39 59.6(4) . . ?
B38 B34 H34 121.7 . . ?
B39 B34 H34 122.0 . . ?
B39 B34 B38 60.9(4) . . ?
C31 B35 B34 59.3(4) . . ?
C31 B35 H35 123.8 . . ?
C31 B35 B36 59.0(4) . . ?
C31 B35 B39 106.2(5) . . ?
C31 B35 B40 105.9(5) . . ?
B34 B35 H35 120.9 . . ?
B34 B35 B36 108.4(5) . . ?
B34 B35 B40 109.1(5) . . ?
B36 B35 H35 121.7 . . ?
B39 B35 B34 60.6(4) . . ?
B39 B35 H35 121.7 . . ?
B39 B35 B36 108.2(5) . . ?
B39 B35 B40 60.4(4) . . ?
B40 B35 H35 121.8 . . ?
B40 B35 B36 59.8(4) . . ?
C31 B36 B32 58.9(3) . . ?
C31 B36 B35 58.6(4) . . ?
C31 B36 H36 124.3 . . ?
C31 B36 B40 105.6(5) . . ?
C31 B36 B41 104.8(5) . . ?
B32 B36 B35 107.4(5) . . ?
B32 B36 H36 121.6 . . ?
B32 B36 B40 108.4(5) . . ?
B32 B36 B41 59.6(4) . . ?
B35 B36 H36 122.1 . . ?
B40 B36 B35 59.8(4) . . ?
B40 B36 H36 121.7 . . ?
B41 B36 B35 107.2(5) . . ?
B41 B36 H36 122.7 . . ?
B41 B36 B40 60.3(4) . . ?
B32 C37 B38 113.2(4) . . ?
B32 C37 B42 112.6(4) . . ?
B33 C37 B32 62.9(4) . . ?
B33 C37 B38 61.1(4) . . ?
B33 C37 B41 113.2(4) . . ?
B33 C37 B42 111.4(4) . . ?
B41 C37 B32 62.0(4) . . ?
B41 C37 B38 113.2(5) . . ?
B41 C37 B42 62.1(4) . . ?
B42 C37 B38 61.5(4) . . ?
C52 C37 B32 118.5(5) . . ?
C52 C37 B33 117.7(5) . . ?
C52 C37 B38 117.9(5) . . ?
C52 C37 B41 120.0(5) . . ?
C52 C37 B42 120.4(4) . . ?
B33 B38 B34 60.0(4) . . ?
B33 B38 H38 122.0 . . ?
B33 B38 B39 107.1(5) . . ?
B33 B38 B42 107.2(5) . . ?
B34 B38 H38 122.6 . . ?
B34 B38 B39 59.5(4) . . ?
B34 B38 B42 106.9(5) . . ?
C37 B38 B33 58.5(4) . . ?
C37 B38 B34 104.9(5) . . ?
C37 B38 H38 124.3 . . ?
C37 B38 B39 104.6(5) . . ?
C37 B38 B42 59.0(4) . . ?
B39 B38 H38 123.0 . . ?
B42 B38 H38 122.1 . . ?
B42 B38 B39 59.2(4) . . ?
B34 B39 B38 59.6(4) . . ?
B34 B39 H39 122.0 . . ?
B34 B39 B40 108.7(5) . . ?
B35 B39 B34 59.7(4) . . ?
B35 B39 B38 107.8(5) . . ?
B35 B39 H39 121.5 . . ?
B35 B39 B40 60.9(4) . . ?
B35 B39 B42 108.5(5) . . ?
B38 B39 H39 121.8 . . ?
B40 B39 B38 108.7(5) . . ?
B40 B39 H39 120.8 . . ?
B42 B39 B34 107.6(5) . . ?
B42 B39 B38 60.0(4) . . ?
B42 B39 H39 121.7 . . ?
B42 B39 B40 60.3(4) . . ?
B35 B40 B41 107.1(5) . . ?
B36 B40 B35 60.4(4) . . ?
B36 B40 B41 59.6(4) . . ?
B39 B40 B35 58.6(4) . . ?
B39 B40 B36 107.2(5) . . ?
B39 B40 B41 107.0(5) . . ?
B39 B40 B42 59.4(4) . . ?
B42 B40 B35 105.9(5) . . ?
B42 B40 B36 107.0(5) . . ?
B42 B40 B41 59.6(4) . . ?
B32 B41 B36 59.7(4) . . ?
B32 B41 B40 108.2(5) . . ?
B32 B41 H41 121.5 . . ?
B32 B41 B42 108.2(5) . . ?
B36 B41 B40 60.0(4) . . ?
B36 B41 H41 122.6 . . ?
C37 B41 B32 59.1(3) . . ?
C37 B41 B36 105.6(5) . . ?
C37 B41 B40 106.4(5) . . ?
C37 B41 H41 123.5 . . ?
C37 B41 B42 59.6(4) . . ?
B40 B41 H41 121.9 . . ?
B42 B41 B36 107.6(5) . . ?
B42 B41 B40 59.9(4) . . ?
B42 B41 H41 121.5 . . ?
C37 B42 B38 59.5(4) . . ?
C37 B42 B39 106.2(5) . . ?
C37 B42 B40 105.8(5) . . ?
C37 B42 B41 58.2(4) . . ?
C37 B42 H42 124.1 . . ?
B38 B42 B40 109.3(5) . . ?
B38 B42 H42 120.7 . . ?
B39 B42 B38 60.8(4) . . ?
B39 B42 B40 60.3(4) . . ?
B39 B42 B41 108.5(5) . . ?
B39 B42 H42 121.7 . . ?
B40 B42 H42 121.5 . . ?
B41 B42 B38 108.3(5) . . ?
B41 B42 B40 60.6(4) . . ?
B41 B42 H42 121.7 . . ?
C44 C43 C31 119.5(5) . . ?
C48 C43 C31 121.9(5) . . ?
C48 C43 C44 118.6(5) . . ?
C43 C44 H44 119.3 . . ?
C43 C44 C45 121.3(5) . . ?
C45 C44 H44 119.3 . . ?
C44 C45 C49 119.6(5) . . ?
C46 C45 C44 118.2(6) . . ?
C46 C45 C49 122.1(5) . . ?
C45 C46 H46 119.7 . . ?
C47 C46 C45 120.5(6) . . ?
C47 C46 H46 119.7 . . ?
C46 C47 H47 119.6 . . ?
C46 C47 C48 120.9(6) . . ?
C48 C47 H47 119.6 . . ?
C43 C48 C47 120.3(6) . . ?
C43 C48 H48 119.8 . . ?
C47 C48 H48 119.8 . . ?
O50 C49 C45 119.8(6) . . ?
O50 C49 O51 123.0(6) . . ?
O51 C49 C45 117.3(6) . . ?
C49 O50 Cu1 123.3(4) . . ?
C49 O51 Cu2 124.3(4) . . ?
C53 C52 C37 122.7(5) . . ?
C53 C52 C57 118.4(5) . . ?
C57 C52 C37 118.9(5) . . ?
C52 C53 H53 119.7 . . ?
C54 C53 C52 120.5(6) . . ?
C54 C53 H53 119.7 . . ?
C53 C54 C58 119.7(6) . . ?
C55 C54 C53 120.2(5) . . ?
C55 C54 C58 120.1(5) . . ?
C54 C55 H55 120.3 . . ?
C56 C55 C54 119.4(5) . . ?
C56 C55 H55 120.3 . . ?
C55 C56 H56 119.4 . . ?
C55 C56 C57 121.1(6) . . ?
C57 C56 H56 119.4 . . ?
C52 C57 H57 119.8 . . ?
C56 C57 C52 120.3(5) . . ?
C56 C57 H57 119.8 . . ?
O59 C58 C54 119.0(5) . . ?
O59 C58 O60 125.4(5) . . ?
O60 C58 C54 115.5(6) . . ?
C58 O59 Cu2 120.2(4) . 4_565 ?
C58 O60 Cu1 125.0(4) . 4_565 ?

loop_
_geom_bond_atom_site_label_1
_geom_bond_atom_site_label_2
_geom_bond_distance
_geom_bond_site_symmetry_2
_geom_bond_publ_flag
Cu1 O1 2.154(5) . ?
Cu1 Cu2 2.6207(12) . ?
Cu1 O20 1.979(4) . ?
Cu1 O29 1.972(4) 2_656 ?
Cu1 O50 1.967(4) . ?
Cu1 O60 1.952(4) 4_566 ?
O1 H1 0.8603 . ?
O1 C2 1.5172 . ?
C2 H2A 0.9600 . ?
C2 H2B 0.9600 . ?
C2 H2C 0.9600 . ?
C1 B2 1.733(7) . ?
C1 B3 1.694(8) . ?
C1 B4 1.731(9) . ?
C1 B5 1.724(9) . ?
C1 B6 1.729(9) . ?
C1 C13 1.516(8) . ?
Cu2 O2 2.159(5) . ?
Cu2 O21 1.954(4) . ?
Cu2 O30 1.985(4) 2_656 ?
Cu2 O51 1.982(4) . ?
Cu2 O59 1.962(4) 4_566 ?
O2 H2D 0.9991 . ?
O2 H2E 0.9964 . ?
B2 H2 1.1000 . ?
B2 B3 1.775(9) . ?
B2 B6 1.779(10) . ?
B2 C7 1.712(8) . ?
B2 B11 1.756(10) . ?
B3 H3 1.1000 . ?
B3 B4 1.770(9) . ?
B3 C7 1.704(8) . ?
B3 B8 1.781(10) . ?
B4 H4 1.1000 . ?
B4 B5 1.765(10) . ?
B4 B8 1.765(9) . ?
B4 B9 1.775(10) . ?
B5 H5 1.1000 . ?
B5 B6 1.780(9) . ?
B5 B9 1.768(10) . ?
B5 B10 1.764(9) . ?
B6 H6 1.1000 . ?
B6 B10 1.777(10) . ?
B6 B11 1.760(9) . ?
C7 B8 1.723(8) . ?
C7 B11 1.737(9) . ?
C7 B12 1.727(9) . ?
C7 C22 1.516(7) . ?
B8 H8 1.1000 . ?
B8 B9 1.781(10) . ?
B8 B12 1.780(10) . ?
B9 H9 1.1000 . ?
B9 B10 1.776(10) . ?
B9 B12 1.782(8) . ?
B10 H10 1.1000 . ?
B10 B11 1.779(9) . ?
B10 B12 1.767(9) . ?
B11 H11 1.1000 . ?
B11 B12 1.778(10) . ?
B12 H12 1.1000 . ?
C13 C14 1.378(7) . ?
C13 C18 1.417(8) . ?
C14 H14 0.9300 . ?
C14 C15 1.411(7) . ?
C15 C16 1.404(8) . ?
C15 C19 1.473(8) . ?
C16 H16 0.9300 . ?
C16 C17 1.379(8) . ?
C17 H17 0.9300 . ?
C17 C18 1.382(8) . ?
C18 H18 0.9300 . ?
C19 O20 1.261(7) . ?
C19 O21 1.263(7) . ?
C22 C23 1.376(7) . ?
C22 C27 1.386(8) . ?
C23 H23 0.9300 . ?
C23 C24 1.404(7) . ?
C24 C25 1.406(8) . ?
C24 C28 1.477(8) . ?
C25 H25 0.9300 . ?
C25 C26 1.375(8) . ?
C26 H26 0.9300 . ?
C26 C27 1.388(7) . ?
C27 H27 0.9300 . ?
C28 O29 1.257(7) . ?
C28 O30 1.274(7) . ?
C31 B32 1.721(8) . ?
C31 B33 1.701(8) . ?
C31 B34 1.721(9) . ?
C31 B35 1.732(9) . ?
C31 B36 1.739(9) . ?
C31 C43 1.523(7) . ?
B32 H32 1.1000 . ?
B32 B33 1.782(9) . ?
B32 B36 1.762(9) . ?
B32 C37 1.711(8) . ?
B32 B41 1.761(10) . ?
B33 H33 1.1000 . ?
B33 B34 1.759(10) . ?
B33 C37 1.706(8) . ?
B33 B38 1.752(10) . ?
B34 H34 1.1000 . ?
B34 B35 1.748(10) . ?
B34 B38 1.766(9) . ?
B34 B39 1.764(10) . ?
B35 H35 1.1000 . ?
B35 B36 1.797(10) . ?
B35 B39 1.746(10) . ?
B35 B40 1.787(10) . ?
B36 H36 1.1000 . ?
B36 B40 1.787(11) . ?
B36 B41 1.779(9) . ?
C37 B38 1.740(9) . ?
C37 B41 1.706(9) . ?
C37 B42 1.731(9) . ?
C37 C52 1.521(7) . ?
B38 H38 1.1000 . ?
B38 B39 1.790(10) . ?
B38 B42 1.776(10) . ?
B39 H39 1.1000 . ?
B39 B40 1.779(11) . ?
B39 B42 1.762(9) . ?
B40 B41 1.792(10) . ?
B40 B42 1.780(10) . ?
B41 H41 1.1000 . ?
B41 B42 1.774(10) . ?
B42 H42 1.1000 . ?
C43 C44 1.395(7) . ?
C43 C48 1.368(8) . ?
C44 H44 0.9300 . ?
C44 C45 1.402(7) . ?
C45 C46 1.387(8) . ?
C45 C49 1.471(8) . ?
C46 H46 0.9300 . ?
C46 C47 1.360(8) . ?
C47 H47 0.9300 . ?
C47 C48 1.393(8) . ?
C48 H48 0.9300 . ?
C49 O50 1.257(7) . ?
C49 O51 1.273(7) . ?
C52 C53 1.392(7) . ?
C52 C57 1.399(8) . ?
C53 H53 0.9300 . ?
C53 C54 1.391(7) . ?
C54 C55 1.387(8) . ?
C54 C58 1.515(8) . ?
C55 H55 0.9300 . ?
C55 C56 1.370(8) . ?
C56 H56 0.9300 . ?
C56 C57 1.380(8) . ?
C57 H57 0.9300 . ?
C58 O59 1.254(7) . ?
C58 O60 1.276(7) . ?

loop_
_geom_torsion_atom_site_label_1
_geom_torsion_atom_site_label_2
_geom_torsion_atom_site_label_3
_geom_torsion_atom_site_label_4
_geom_torsion
_geom_torsion_site_symmetry_1
_geom_torsion_site_symmetry_2
_geom_torsion_site_symmetry_3
_geom_torsion_site_symmetry_4
_geom_torsion_publ_flag
C1 B2 B3 B4 -35.1(4) . . . . ?
C1 B2 B3 C7 -132.2(5) . . . . ?
C1 B2 B3 B8 -98.5(5) . . . . ?
C1 B2 B6 B5 34.4(4) . . . . ?
C1 B2 B6 B10 97.2(5) . . . . ?
C1 B2 B6 B11 134.8(5) . . . . ?
C1 B2 C7 B3 39.8(4) . . . . ?
C1 B2 C7 B8 3.1(6) . . . . ?
C1 B2 C7 B11 -100.8(5) . . . . ?
C1 B2 C7 B12 -65.3(5) . . . . ?
C1 B2 C7 C22 146.7(5) . . . . ?
C1 B2 B11 B6 -39.0(4) . . . . ?
C1 B2 B11 C7 95.1(4) . . . . ?
C1 B2 B11 B10 -1.2(6) . . . . ?
C1 B2 B11 B12 61.9(5) . . . . ?
C1 B3 B4 B5 -34.2(4) . . . . ?
C1 B3 B4 B8 -135.6(5) . . . . ?
C1 B3 B4 B9 -97.4(5) . . . . ?
C1 B3 C7 B2 -41.3(4) . . . . ?
C1 B3 C7 B8 100.9(5) . . . . ?
C1 B3 C7 B11 -4.3(6) . . . . ?
C1 B3 C7 B12 63.3(6) . . . . ?
C1 B3 C7 C22 -151.9(5) . . . . ?
C1 B3 B8 B4 39.1(4) . . . . ?
C1 B3 B8 C7 -96.7(5) . . . . ?
C1 B3 B8 B9 1.3(6) . . . . ?
C1 B3 B8 B12 -61.9(5) . . . . ?
C1 B4 B5 B6 -33.9(4) . . . . ?
C1 B4 B5 B9 -135.5(4) . . . . ?
C1 B4 B5 B10 -97.9(5) . . . . ?
C1 B4 B8 B3 -37.9(5) . . . . ?
C1 B4 B8 C7 0.0(7) . . . . ?
C1 B4 B8 B9 99.7(5) . . . . ?
C1 B4 B8 B12 61.8(6) . . . . ?
C1 B4 B9 B5 38.6(4) . . . . ?
C1 B4 B9 B8 -99.0(5) . . . . ?
C1 B4 B9 B10 1.5(6) . . . . ?
C1 B4 B9 B12 -61.2(6) . . . . ?
C1 B5 B6 B2 -34.6(4) . . . . ?
C1 B5 B6 B10 -135.2(5) . . . . ?
C1 B5 B6 B11 -97.4(5) . . . . ?
C1 B5 B9 B4 -39.0(4) . . . . ?
C1 B5 B9 B8 -1.6(6) . . . . ?
C1 B5 B9 B10 99.2(5) . . . . ?
C1 B5 B9 B12 61.4(6) . . . . ?
C1 B5 B10 B6 39.0(4) . . . . ?
C1 B5 B10 B9 -100.2(5) . . . . ?
C1 B5 B10 B11 1.7(6) . . . . ?
C1 B5 B10 B12 -61.8(6) . . . . ?
C1 B6 B10 B5 -38.7(4) . . . . ?
C1 B6 B10 B9 -1.9(5) . . . . ?
C1 B6 B10 B11 99.1(5) . . . . ?
C1 B6 B10 B12 62.0(5) . . . . ?
C1 B6 B11 B2 39.2(4) . . . . ?
C1 B6 B11 C7 -0.3(6) . . . . ?
C1 B6 B11 B10 -98.9(5) . . . . ?
C1 B6 B11 B12 -61.9(6) . . . . ?
C1 C13 C14 C15 -179.9(5) . . . . ?
C1 C13 C18 C17 179.3(5) . . . . ?
B2 C1 B3 B4 141.2(5) . . . . ?
B2 C1 B3 C7 40.8(4) . . . . ?
B2 C1 B3 B8 102.3(5) . . . . ?
B2 C1 B4 B3 -37.2(5) . . . . ?
B2 C1 B4 B5 104.0(5) . . . . ?
B2 C1 B4 B8 2.0(7) . . . . ?
B2 C1 B4 B9 65.0(6) . . . . ?
B2 C1 B5 B4 -105.1(5) . . . . ?
B2 C1 B5 B6 36.9(5) . . . . ?
B2 C1 B5 B9 -65.7(6) . . . . ?
B2 C1 B5 B10 -2.6(6) . . . . ?
B2 C1 B6 B5 -141.0(5) . . . . ?
B2 C1 B6 B10 -102.1(5) . . . . ?
B2 C1 B6 B11 -39.3(4) . . . . ?
B2 C1 C13 C14 -73.5(7) . . . . ?
B2 C1 C13 C18 107.1(6) . . . . ?
B2 B3 B4 C1 35.1(4) . . . . ?
B2 B3 B4 B5 0.9(6) . . . . ?
B2 B3 B4 B8 -100.5(5) . . . . ?
B2 B3 B4 B9 -62.4(6) . . . . ?
B2 B3 C7 B8 142.2(5) . . . . ?
B2 B3 C7 B11 37.0(4) . . . . ?
B2 B3 C7 B12 104.6(5) . . . . ?
B2 B3 C7 C22 -110.7(5) . . . . ?
B2 B3 B8 B4 102.1(5) . . . . ?
B2 B3 B8 C7 -33.6(4) . . . . ?
B2 B3 B8 B9 64.3(5) . . . . ?
B2 B3 B8 B12 1.1(6) . . . . ?
B2 B6 B10 B5 -100.6(5) . . . . ?
B2 B6 B10 B9 -63.9(5) . . . . ?
B2 B6 B10 B11 37.2(4) . . . . ?
B2 B6 B10 B12 0.1(6) . . . . ?
B2 B6 B11 C7 -39.5(4) . . . . ?
B2 B6 B11 B10 -138.1(5) . . . . ?
B2 B6 B11 B12 -101.1(5) . . . . ?
B2 C7 B8 B3 36.7(5) . . . . ?
B2 C7 B8 B4 -2.0(7) . . . . ?
B2 C7 B8 B9 -64.6(6) . . . . ?
B2 C7 B8 B12 -103.9(5) . . . . ?
B2 C7 B11 B6 40.5(4) . . . . ?
B2 C7 B11 B10 103.2(5) . . . . ?
B2 C7 B11 B12 142.5(4) . . . . ?
B2 C7 B12 B8 106.4(5) . . . . ?
B2 C7 B12 B9 67.2(6) . . . . ?
B2 C7 B12 B10 4.6(6) . . . . ?
B2 C7 B12 B11 -35.3(4) . . . . ?
B2 C7 C22 C23 82.2(7) . . . . ?
B2 C7 C22 C27 -101.0(6) . . . . ?
B2 B11 B12 C7 33.1(4) . . . . ?
B2 B11 B12 B8 -0.8(6) . . . . ?
B2 B11 B12 B9 -64.4(6) . . . . ?
B2 B11 B12 B10 -101.6(5) . . . . ?
B3 C1 B2 B6 -141.5(5) . . . . ?
B3 C1 B2 C7 -40.2(4) . . . . ?
B3 C1 B2 B11 -102.1(5) . . . . ?
B3 C1 B4 B5 141.2(5) . . . . ?
B3 C1 B4 B8 39.2(5) . . . . ?
B3 C1 B4 B9 102.2(5) . . . . ?
B3 C1 B5 B4 -36.9(4) . . . . ?
B3 C1 B5 B6 105.1(5) . . . . ?
B3 C1 B5 B9 2.5(6) . . . . ?
B3 C1 B5 B10 65.6(6) . . . . ?
B3 C1 B6 B2 36.8(5) . . . . ?
B3 C1 B6 B5 -104.2(5) . . . . ?
B3 C1 B6 B10 -65.2(5) . . . . ?
B3 C1 B6 B11 -2.5(6) . . . . ?
B3 C1 C13 C14 -144.5(5) . . . . ?
B3 C1 C13 C18 36.2(7) . . . . ?
B3 B2 B6 C1 -33.4(4) . . . . ?
B3 B2 B6 B5 1.0(6) . . . . ?
B3 B2 B6 B10 63.8(5) . . . . ?
B3 B2 B6 B11 101.4(5) . . . . ?
B3 B2 C7 B8 -36.7(5) . . . . ?
B3 B2 C7 B11 -140.6(5) . . . . ?
B3 B2 C7 B12 -105.1(5) . . . . ?
B3 B2 C7 C22 106.9(6) . . . . ?
B3 B2 B11 B6 -99.5(5) . . . . ?
B3 B2 B11 C7 34.7(4) . . . . ?
B3 B2 B11 B10 -61.7(6) . . . . ?
B3 B2 B11 B12 1.5(6) . . . . ?
B3 B4 B5 C1 33.7(4) . . . . ?
B3 B4 B5 B6 -0.2(6) . . . . ?
B3 B4 B5 B9 -101.8(5) . . . . ?
B3 B4 B5 B10 -64.2(6) . . . . ?
B3 B4 B8 C7 37.9(4) . . . . ?
B3 B4 B8 B9 137.6(5) . . . . ?
B3 B4 B8 B12 99.7(5) . . . . ?
B3 B4 B9 B5 99.4(5) . . . . ?
B3 B4 B9 B8 -38.2(5) . . . . ?
B3 B4 B9 B10 62.3(6) . . . . ?
B3 B4 B9 B12 -0.5(7) . . . . ?
B3 C7 B8 B4 -38.7(5) . . . . ?
B3 C7 B8 B9 -101.3(5) . . . . ?
B3 C7 B8 B12 -140.5(5) . . . . ?
B3 C7 B11 B2 -37.5(4) . . . . ?
B3 C7 B11 B6 3.0(6) . . . . ?
B3 C7 B11 B10 65.7(6) . . . . ?
B3 C7 B11 B12 105.0(5) . . . . ?
B3 C7 B12 B8 37.8(5) . . . . ?
B3 C7 B12 B9 -1.4(6) . . . . ?
B3 C7 B12 B10 -64.0(6) . . . . ?
B3 C7 B12 B11 -103.9(5) . . . . ?
B3 C7 C22 C23 154.2(5) . . . . ?
B3 C7 C22 C27 -29.1(7) . . . . ?
B3 B8 B9 B4 37.7(4) . . . . ?
B3 B8 B9 B5 0.2(6) . . . . ?
B3 B8 B9 B10 -62.6(6) . . . . ?
B3 B8 B9 B12 -99.7(5) . . . . ?
B3 B8 B12 C7 -34.4(4) . . . . ?
B3 B8 B12 B9 101.0(5) . . . . ?
B3 B8 B12 B10 63.6(5) . . . . ?
B3 B8 B12 B11 -0.2(6) . . . . ?
B4 C1 B2 B3 37.1(5) . . . . ?
B4 C1 B2 B6 -104.4(5) . . . . ?
B4 C1 B2 C7 -3.1(6) . . . . ?
B4 C1 B2 B11 -65.0(6) . . . . ?
B4 C1 B3 B2 -141.2(5) . . . . ?
B4 C1 B3 C7 -100.4(5) . . . . ?
B4 C1 B3 B8 -38.9(4) . . . . ?
B4 C1 B5 B6 142.0(5) . . . . ?
B4 C1 B5 B9 39.4(4) . . . . ?
B4 C1 B5 B10 102.5(5) . . . . ?
B4 C1 B6 B2 105.1(5) . . . . ?
B4 C1 B6 B5 -35.9(4) . . . . ?
B4 C1 B6 B10 3.0(6) . . . . ?
B4 C1 B6 B11 65.8(6) . . . . ?
B4 C1 C13 C14 144.8(5) . . . . ?
B4 C1 C13 C18 -34.6(7) . . . . ?
B4 B3 C7 B2 -103.5(5) . . . . ?
B4 B3 C7 B8 38.7(5) . . . . ?
B4 B3 C7 B11 -66.5(6) . . . . ?
B4 B3 C7 B12 1.1(6) . . . . ?
B4 B3 C7 C22 145.9(5) . . . . ?
B4 B3 B8 C7 -135.7(5) . . . . ?
B4 B3 B8 B9 -37.8(4) . . . . ?
B4 B3 B8 B12 -101.0(5) . . . . ?
B4 B5 B6 C1 34.1(4) . . . . ?
B4 B5 B6 B2 -0.5(6) . . . . ?
B4 B5 B6 B10 -101.1(5) . . . . ?
B4 B5 B6 B11 -63.3(6) . . . . ?
B4 B5 B9 B8 37.4(4) . . . . ?
B4 B5 B9 B10 138.2(5) . . . . ?
B4 B5 B9 B12 100.4(5) . . . . ?
B4 B5 B10 B6 101.5(5) . . . . ?
B4 B5 B10 B9 -37.6(5) . . . . ?
B4 B5 B10 B11 64.2(6) . . . . ?
B4 B5 B10 B12 0.7(6) . . . . ?
B4 B8 B9 B5 -37.5(4) . . . . ?
B4 B8 B9 B10 -100.4(5) . . . . ?
B4 B8 B9 B12 -137.5(5) . . . . ?
B4 B8 B12 C7 -97.4(5) . . . . ?
B4 B8 B12 B9 37.9(5) . . . . ?
B4 B8 B12 B10 0.5(6) . . . . ?
B4 B8 B12 B11 -63.2(5) . . . . ?
B4 B9 B10 B5 37.2(4) . . . . ?
B4 B9 B10 B6 0.3(6) . . . . ?
B4 B9 B10 B11 -62.8(6) . . . . ?
B4 B9 B10 B12 -100.0(5) . . . . ?
B4 B9 B12 C7 1.1(6) . . . . ?
B4 B9 B12 B8 -37.6(5) . . . . ?
B4 B9 B12 B10 100.6(5) . . . . ?
B4 B9 B12 B11 63.4(6) . . . . ?
B5 C1 B2 B3 104.5(5) . . . . ?
B5 C1 B2 B6 -37.0(5) . . . . ?
B5 C1 B2 C7 64.3(6) . . . . ?
B5 C1 B2 B11 2.4(6) . . . . ?
B5 C1 B3 B2 -104.6(5) . . . . ?
B5 C1 B3 B4 36.6(5) . . . . ?
B5 C1 B3 C7 -63.8(5) . . . . ?
B5 C1 B3 B8 -2.4(6) . . . . ?
B5 C1 B4 B3 -141.2(5) . . . . ?
B5 C1 B4 B8 -102.0(5) . . . . ?
B5 C1 B4 B9 -39.1(4) . . . . ?
B5 C1 B6 B2 141.0(5) . . . . ?
B5 C1 B6 B10 39.0(4) . . . . ?
B5 C1 B6 B11 101.7(5) . . . . ?
B5 C1 C13 C14 72.8(7) . . . . ?
B5 C1 C13 C18 -106.5(6) . . . . ?
B5 B4 B8 B3 -99.8(5) . . . . ?
B5 B4 B8 C7 -61.9(6) . . . . ?
B5 B4 B8 B9 37.8(5) . . . . ?
B5 B4 B8 B12 -0.1(6) . . . . ?
B5 B4 B9 B8 -137.6(5) . . . . ?
B5 B4 B9 B10 -37.1(4) . . . . ?
B5 B4 B9 B12 -99.9(5) . . . . ?
B5 B6 B10 B9 36.7(4) . . . . ?
B5 B6 B10 B11 137.8(5) . . . . ?
B5 B6 B10 B12 100.7(5) . . . . ?
B5 B6 B11 B2 100.7(5) . . . . ?
B5 B6 B11 C7 61.2(6) . . . . ?
B5 B6 B11 B10 -37.4(5) . . . . ?
B5 B6 B11 B12 -0.4(7) . . . . ?
B5 B9 B10 B6 -36.9(4) . . . . ?
B5 B9 B10 B11 -99.9(5) . . . . ?
B5 B9 B10 B12 -137.2(5) . . . . ?
B5 B9 B12 C7 -61.7(6) . . . . ?
B5 B9 B12 B8 -100.4(5) . . . . ?
B5 B9 B12 B10 37.8(5) . . . . ?
B5 B9 B12 B11 0.6(7) . . . . ?
B5 B10 B11 B2 -0.3(6) . . . . ?
B5 B10 B11 B6 37.7(5) . . . . ?
B5 B10 B11 C7 -61.7(6) . . . . ?
B5 B10 B11 B12 -100.7(5) . . . . ?
B5 B10 B12 C7 61.0(5) . . . . ?
B5 B10 B12 B8 -0.8(6) . . . . ?
B5 B10 B12 B9 -38.1(5) . . . . ?
B5 B10 B12 B11 100.5(5) . . . . ?
B6 C1 B2 B3 141.5(5) . . . . ?
B6 C1 B2 C7 101.3(5) . . . . ?
B6 C1 B2 B11 39.4(5) . . . . ?
B6 C1 B3 B2 -36.6(5) . . . . ?
B6 C1 B3 B4 104.6(5) . . . . ?
B6 C1 B3 C7 4.2(6) . . . . ?
B6 C1 B3 B8 65.6(5) . . . . ?
B6 C1 B4 B3 -105.0(5) . . . . ?
B6 C1 B4 B5 36.2(4) . . . . ?
B6 C1 B4 B8 -65.9(6) . . . . ?
B6 C1 B4 B9 -2.9(6) . . . . ?
B6 C1 B5 B4 -142.0(5) . . . . ?
B6 C1 B5 B9 -102.6(5) . . . . ?
B6 C1 B5 B10 -39.5(4) . . . . ?
B6 C1 C13 C14 -1.3(7) . . . . ?
B6 C1 C13 C18 179.4(5) . . . . ?
B6 B2 B3 C1 33.9(4) . . . . ?
B6 B2 B3 B4 -1.2(6) . . . . ?
B6 B2 B3 C7 -98.3(5) . . . . ?
B6 B2 B3 B8 -64.6(5) . . . . ?
B6 B2 C7 B3 100.6(5) . . . . ?
B6 B2 C7 B8 63.9(6) . . . . ?
B6 B2 C7 B11 -40.0(4) . . . . ?
B6 B2 C7 B12 -4.5(5) . . . . ?
B6 B2 C7 C22 -152.6(5) . . . . ?
B6 B2 B11 C7 134.2(5) . . . . ?
B6 B2 B11 B10 37.8(5) . . . . ?
B6 B2 B11 B12 101.0(5) . . . . ?
B6 B5 B9 B4 -101.3(5) . . . . ?
B6 B5 B9 B8 -63.9(6) . . . . ?
B6 B5 B9 B10 36.9(5) . . . . ?
B6 B5 B9 B12 -0.9(7) . . . . ?
B6 B5 B10 B9 -139.1(5) . . . . ?
B6 B5 B10 B11 -37.3(5) . . . . ?
B6 B5 B10 B12 -100.8(5) . . . . ?
B6 B10 B11 B2 -38.0(5) . . . . ?
B6 B10 B11 C7 -99.5(5) . . . . ?
B6 B10 B11 B12 -138.5(5) . . . . ?
B6 B10 B12 C7 -2.7(6) . . . . ?
B6 B10 B12 B8 -64.5(5) . . . . ?
B6 B10 B12 B9 -101.8(5) . . . . ?
B6 B10 B12 B11 36.8(4) . . . . ?
B6 B11 B12 C7 97.4(5) . . . . ?
B6 B11 B12 B8 63.5(6) . . . . ?
B6 B11 B12 B9 -0.1(7) . . . . ?
B6 B11 B12 B10 -37.3(5) . . . . ?
C7 B2 B3 C1 132.2(5) . . . . ?
C7 B2 B3 B4 97.1(5) . . . . ?
C7 B2 B3 B8 33.7(4) . . . . ?
C7 B2 B6 C1 -94.6(4) . . . . ?
C7 B2 B6 B5 -60.2(5) . . . . ?
C7 B2 B6 B10 2.6(6) . . . . ?
C7 B2 B6 B11 40.2(4) . . . . ?
C7 B2 B11 B6 -134.2(5) . . . . ?
C7 B2 B11 B10 -96.4(5) . . . . ?
C7 B2 B11 B12 -33.2(4) . . . . ?
C7 B3 B4 C1 97.1(5) . . . . ?
C7 B3 B4 B5 62.9(6) . . . . ?
C7 B3 B4 B8 -38.5(5) . . . . ?
C7 B3 B4 B9 -0.3(6) . . . . ?
C7 B3 B8 B4 135.7(5) . . . . ?
C7 B3 B8 B9 97.9(5) . . . . ?
C7 B3 B8 B12 34.7(4) . . . . ?
C7 B8 B9 B4 98.7(5) . . . . ?
C7 B8 B9 B5 61.2(5) . . . . ?
C7 B8 B9 B10 -1.7(6) . . . . ?
C7 B8 B9 B12 -38.8(4) . . . . ?
C7 B8 B12 B9 135.3(5) . . . . ?
C7 B8 B12 B10 97.9(5) . . . . ?
C7 B8 B12 B11 34.2(4) . . . . ?
C7 B11 B12 B8 -34.0(4) . . . . ?
C7 B11 B12 B9 -97.6(5) . . . . ?
C7 B11 B12 B10 -134.7(5) . . . . ?
C7 C22 C23 C24 176.3(5) . . . . ?
C7 C22 C27 C26 -176.3(5) . . . . ?
B8 B3 B4 C1 135.6(5) . . . . ?
B8 B3 B4 B5 101.4(5) . . . . ?
B8 B3 B4 B9 38.2(5) . . . . ?
B8 B3 C7 B2 -142.2(5) . . . . ?
B8 B3 C7 B11 -105.2(5) . . . . ?
B8 B3 C7 B12 -37.6(5) . . . . ?
B8 B3 C7 C22 107.2(5) . . . . ?
B8 B4 B5 C1 97.5(5) . . . . ?
B8 B4 B5 B6 63.6(6) . . . . ?
B8 B4 B5 B9 -38.0(4) . . . . ?
B8 B4 B5 B10 -0.4(6) . . . . ?
B8 B4 B9 B5 137.6(5) . . . . ?
B8 B4 B9 B10 100.5(5) . . . . ?
B8 B4 B9 B12 37.8(5) . . . . ?
B8 C7 B11 B2 -106.1(5) . . . . ?
B8 C7 B11 B6 -65.6(6) . . . . ?
B8 C7 B11 B10 -2.9(6) . . . . ?
B8 C7 B11 B12 36.5(4) . . . . ?
B8 C7 B12 B9 -39.2(4) . . . . ?
B8 C7 B12 B10 -101.8(5) . . . . ?
B8 C7 B12 B11 -141.7(5) . . . . ?
B8 C7 C22 C23 -134.9(6) . . . . ?
B8 C7 C22 C27 41.9(7) . . . . ?
B8 B9 B10 B5 99.9(5) . . . . ?
B8 B9 B10 B6 63.0(5) . . . . ?
B8 B9 B10 B11 0.0(6) . . . . ?
B8 B9 B10 B12 -37.3(5) . . . . ?
B8 B9 B12 C7 38.7(4) . . . . ?
B8 B9 B12 B10 138.2(5) . . . . ?
B8 B9 B12 B11 101.0(5) . . . . ?
B9 B4 B5 C1 135.5(4) . . . . ?
B9 B4 B5 B6 101.6(5) . . . . ?
B9 B4 B5 B10 37.7(4) . . . . ?
B9 B4 B8 B3 -137.6(5) . . . . ?
B9 B4 B8 C7 -99.7(5) . . . . ?
B9 B4 B8 B12 -37.9(4) . . . . ?
B9 B5 B6 C1 98.2(5) . . . . ?
B9 B5 B6 B2 63.6(6) . . . . ?
B9 B5 B6 B10 -37.0(5) . . . . ?
B9 B5 B6 B11 0.8(7) . . . . ?
B9 B5 B10 B6 139.1(5) . . . . ?
B9 B5 B10 B11 101.8(5) . . . . ?
B9 B5 B10 B12 38.3(4) . . . . ?
B9 B8 B12 C7 -135.3(5) . . . . ?
B9 B8 B12 B10 -37.4(5) . . . . ?
B9 B8 B12 B11 -101.2(5) . . . . ?
B9 B10 B11 B2 63.1(6) . . . . ?
B9 B10 B11 B6 101.2(5) . . . . ?
B9 B10 B11 C7 1.7(6) . . . . ?
B9 B10 B11 B12 -37.3(5) . . . . ?
B9 B10 B12 C7 99.1(5) . . . . ?
B9 B10 B12 B8 37.4(5) . . . . ?
B9 B10 B12 B11 138.6(5) . . . . ?
B10 B5 B6 C1 135.2(5) . . . . ?
B10 B5 B6 B2 100.6(5) . . . . ?
B10 B5 B6 B11 37.8(5) . . . . ?
B10 B5 B9 B4 -138.2(5) . . . . ?
B10 B5 B9 B8 -100.8(5) . . . . ?
B10 B5 B9 B12 -37.8(5) . . . . ?
B10 B6 B11 B2 138.1(5) . . . . ?
B10 B6 B11 C7 98.6(5) . . . . ?
B10 B6 B11 B12 37.0(5) . . . . ?
B10 B9 B12 C7 -99.6(5) . . . . ?
B10 B9 B12 B8 -138.2(5) . . . . ?
B10 B9 B12 B11 -37.2(5) . . . . ?
B10 B11 B12 C7 134.7(5) . . . . ?
B10 B11 B12 B8 100.7(5) . . . . ?
B10 B11 B12 B9 37.1(5) . . . . ?
B11 B2 B3 C1 96.8(5) . . . . ?
B11 B2 B3 B4 61.8(5) . . . . ?
B11 B2 B3 C7 -35.4(4) . . . . ?
B11 B2 B3 B8 -1.6(6) . . . . ?
B11 B2 B6 C1 -134.8(5) . . . . ?
B11 B2 B6 B5 -100.4(5) . . . . ?
B11 B2 B6 B10 -37.6(4) . . . . ?
B11 B2 C7 B3 140.6(5) . . . . ?
B11 B2 C7 B8 103.9(5) . . . . ?
B11 B2 C7 B12 35.5(4) . . . . ?
B11 B2 C7 C22 -112.5(5) . . . . ?
B11 B6 B10 B5 -137.8(5) . . . . ?
B11 B6 B10 B9 -101.1(5) . . . . ?
B11 B6 B10 B12 -37.2(4) . . . . ?
B11 C7 B8 B3 104.2(5) . . . . ?
B11 C7 B8 B4 65.5(6) . . . . ?
B11 C7 B8 B9 2.9(6) . . . . ?
B11 C7 B8 B12 -36.4(4) . . . . ?
B11 C7 B12 B8 141.7(5) . . . . ?
B11 C7 B12 B9 102.5(5) . . . . ?
B11 C7 B12 B10 39.9(4) . . . . ?
B11 C7 C22 C23 9.9(8) . . . . ?
B11 C7 C22 C27 -173.4(5) . . . . ?
B11 B10 B12 C7 -39.5(4) . . . . ?
B11 B10 B12 B8 -101.3(5) . . . . ?
B11 B10 B12 B9 -138.6(5) . . . . ?
B12 C7 B8 B3 140.5(5) . . . . ?
B12 C7 B8 B4 101.8(5) . . . . ?
B12 C7 B8 B9 39.3(4) . . . . ?
B12 C7 B11 B2 -142.5(4) . . . . ?
B12 C7 B11 B6 -102.1(5) . . . . ?
B12 C7 B11 B10 -39.4(4) . . . . ?
B12 C7 C22 C23 -63.5(7) . . . . ?
B12 C7 C22 C27 113.2(6) . . . . ?
B12 B8 B9 B4 137.5(5) . . . . ?
B12 B8 B9 B5 99.9(5) . . . . ?
B12 B8 B9 B10 37.1(5) . . . . ?
B12 B9 B10 B5 137.2(5) . . . . ?
B12 B9 B10 B6 100.3(5) . . . . ?
B12 B9 B10 B11 37.2(5) . . . . ?
B12 B10 B11 B2 100.5(5) . . . . ?
B12 B10 B11 B6 138.5(5) . . . . ?
B12 B10 B11 C7 39.0(4) . . . . ?
C13 C1 B2 B3 -106.3(6) . . . . ?
C13 C1 B2 B6 112.2(6) . . . . ?
C13 C1 B2 C7 -146.5(5) . . . . ?
C13 C1 B2 B11 151.6(5) . . . . ?
C13 C1 B3 B2 109.4(5) . . . . ?
C13 C1 B3 B4 -109.4(5) . . . . ?
C13 C1 B3 C7 150.2(4) . . . . ?
C13 C1 B3 B8 -148.3(4) . . . . ?
C13 C1 B4 B3 106.2(5) . . . . ?
C13 C1 B4 B5 -112.6(5) . . . . ?
C13 C1 B4 B8 145.4(5) . . . . ?
C13 C1 B4 B9 -151.6(5) . . . . ?
C13 C1 B5 B4 107.0(6) . . . . ?
C13 C1 B5 B6 -111.0(6) . . . . ?
C13 C1 B5 B9 146.3(5) . . . . ?
C13 C1 B5 B10 -150.5(5) . . . . ?
C13 C1 B6 B2 -107.2(5) . . . . ?
C13 C1 B6 B5 111.7(5) . . . . ?
C13 C1 B6 B10 150.7(4) . . . . ?
C13 C1 B6 B11 -146.6(5) . . . . ?
C13 C14 C15 C16 1.7(8) . . . . ?
C13 C14 C15 C19 -174.8(5) . . . . ?
C14 C13 C18 C17 -0.1(8) . . . . ?
C14 C15 C16 C17 -2.2(8) . . . . ?
C14 C15 C19 O20 -3.8(8) . . . . ?
C14 C15 C19 O21 173.1(5) . . . . ?
C15 C16 C17 C18 1.7(9) . . . . ?
C15 C19 O20 Cu1 163.1(3) . . . . ?
C15 C19 O21 Cu2 -168.7(3) . . . . ?
C16 C15 C19 O20 179.8(5) . . . . ?
C16 C15 C19 O21 -3.3(8) . . . . ?
C16 C17 C18 C13 -0.5(9) . . . . ?
C18 C13 C14 C15 -0.5(8) . . . . ?
C19 C15 C16 C17 174.2(5) . . . . ?
O20 C19 O21 Cu2 8.1(8) . . . . ?
O21 C19 O20 Cu1 -13.7(8) . . . . ?
C22 C7 B8 B3 -108.0(5) . . . . ?
C22 C7 B8 B4 -146.7(5) . . . . ?
C22 C7 B8 B9 150.7(5) . . . . ?
C22 C7 B8 B12 111.5(5) . . . . ?
C22 C7 B11 B2 108.2(5) . . . . ?
C22 C7 B11 B6 148.7(5) . . . . ?
C22 C7 B11 B10 -148.6(5) . . . . ?
C22 C7 B11 B12 -109.3(5) . . . . ?
C22 C7 B12 B8 -105.8(6) . . . . ?
C22 C7 B12 B9 -145.0(5) . . . . ?
C22 C7 B12 B10 152.4(5) . . . . ?
C22 C7 B12 B11 112.5(5) . . . . ?
C22 C23 C24 C25 -0.4(8) . . . . ?
C22 C23 C24 C28 178.2(5) . . . . ?
C23 C22 C27 C26 0.5(9) . . . . ?
C23 C24 C25 C26 1.3(9) . . . . ?
C23 C24 C28 O29 -9.7(9) . . . . ?
C23 C24 C28 O30 170.7(5) . . . . ?
C24 C25 C26 C27 -1.2(9) . . . . ?
C24 C28 O29 Cu1 -176.1(4) . . . 2_656 ?
C24 C28 O30 Cu2 173.6(4) . . . 2_656 ?
C25 C24 C28 O29 169.0(6) . . . . ?
C25 C24 C28 O30 -10.6(8) . . . . ?
C25 C26 C27 C22 0.3(9) . . . . ?
C27 C22 C23 C24 -0.5(9) . . . . ?
C28 C24 C25 C26 -177.4(5) . . . . ?
O29 C28 O30 Cu2 -6.0(9) . . . 2_656 ?
O30 C28 O29 Cu1 3.5(9) . . . 2_656 ?
C31 B32 B33 B34 -34.8(4) . . . . ?
C31 B32 B33 C37 -133.5(5) . . . . ?
C31 B32 B33 B38 -99.0(5) . . . . ?
C31 B32 B36 B35 34.3(4) . . . . ?
C31 B32 B36 B40 97.5(5) . . . . ?
C31 B32 B36 B41 134.4(5) . . . . ?
C31 B32 C37 B33 39.1(4) . . . . ?
C31 B32 C37 B38 3.3(6) . . . . ?
C31 B32 C37 B41 -101.6(5) . . . . ?
C31 B32 C37 B42 -64.2(5) . . . . ?
C31 B32 C37 C52 147.6(5) . . . . ?
C31 B32 B41 B36 -40.1(4) . . . . ?
C31 B32 B41 C37 95.2(5) . . . . ?
C31 B32 B41 B40 -3.4(6) . . . . ?
C31 B32 B41 B42 60.0(5) . . . . ?
C31 B33 B34 B35 -35.1(4) . . . . ?
C31 B33 B34 B38 -136.7(5) . . . . ?
C31 B33 B34 B39 -98.1(5) . . . . ?
C31 B33 C37 B32 -39.9(4) . . . . ?
C31 B33 C37 B38 102.2(5) . . . . ?
C31 B33 C37 B41 -2.4(6) . . . . ?
C31 B33 C37 B42 65.4(6) . . . . ?
C31 B33 C37 C52 -149.6(5) . . . . ?
C31 B33 B38 B34 38.3(4) . . . . ?
C31 B33 B38 C37 -96.4(5) . . . . ?
C31 B33 B38 B39 0.6(6) . . . . ?
C31 B33 B38 B42 -61.7(5) . . . . ?
C31 B34 B35 B36 -34.0(4) . . . . ?
C31 B34 B35 B39 -135.1(5) . . . . ?
C31 B34 B35 B40 -97.5(5) . . . . ?
C31 B34 B38 B33 -37.4(5) . . . . ?
C31 B34 B38 C37 1.4(6) . . . . ?
C31 B34 B38 B39 99.8(5) . . . . ?
C31 B34 B38 B42 63.0(6) . . . . ?
C31 B34 B39 B35 39.5(4) . . . . ?
C31 B34 B39 B38 -99.4(5) . . . . ?
C31 B34 B39 B40 1.8(6) . . . . ?
C31 B34 B39 B42 -62.0(6) . . . . ?
C31 B35 B36 B32 -34.4(4) . . . . ?
C31 B35 B36 B40 -136.0(5) . . . . ?
C31 B35 B36 B41 -97.2(5) . . . . ?
C31 B35 B39 B34 -39.2(4) . . . . ?
C31 B35 B39 B38 -2.6(6) . . . . ?
C31 B35 B39 B40 99.3(5) . . . . ?
C31 B35 B39 B42 60.9(6) . . . . ?
C31 B35 B40 B36 38.3(4) . . . . ?
C31 B35 B40 B39 -100.0(5) . . . . ?
C31 B35 B40 B41 -0.2(7) . . . . ?
C31 B35 B40 B42 -62.6(6) . . . . ?
C31 B36 B40 B35 -38.1(4) . . . . ?
C31 B36 B40 B39 -1.5(6) . . . . ?
C31 B36 B40 B41 98.4(5) . . . . ?
C31 B36 B40 B42 60.9(6) . . . . ?
C31 B36 B41 B32 39.2(4) . . . . ?
C31 B36 B41 C37 0.4(6) . . . . ?
C31 B36 B41 B40 -99.8(5) . . . . ?
C31 B36 B41 B42 -62.0(6) . . . . ?
C31 C43 C44 C45 -177.1(5) . . . . ?
C31 C43 C48 C47 178.9(6) . . . . ?
B32 C31 B33 B34 141.2(5) . . . . ?
B32 C31 B33 C37 39.7(4) . . . . ?
B32 C31 B33 B38 102.6(5) . . . . ?
B32 C31 B34 B33 -37.3(5) . . . . ?
B32 C31 B34 B35 103.5(5) . . . . ?
B32 C31 B34 B38 0.6(7) . . . . ?
B32 C31 B34 B39 64.2(6) . . . . ?
B32 C31 B35 B34 -105.1(5) . . . . ?
B32 C31 B35 B36 36.6(5) . . . . ?
B32 C31 B35 B39 -65.2(6) . . . . ?
B32 C31 B35 B40 -2.0(6) . . . . ?
B32 C31 B36 B35 -141.0(5) . . . . ?
B32 C31 B36 B40 -102.4(5) . . . . ?
B32 C31 B36 B41 -39.6(4) . . . . ?
B32 C31 C43 C44 108.5(6) . . . . ?
B32 C31 C43 C48 -69.3(7) . . . . ?
B32 B33 B34 C31 34.6(4) . . . . ?
B32 B33 B34 B35 -0.5(6) . . . . ?
B32 B33 B34 B38 -102.1(5) . . . . ?
B32 B33 B34 B39 -63.5(6) . . . . ?
B32 B33 C37 B38 142.1(5) . . . . ?
B32 B33 C37 B41 37.5(5) . . . . ?
B32 B33 C37 B42 105.3(5) . . . . ?
B32 B33 C37 C52 -109.7(5) . . . . ?
B32 B33 B38 B34 100.9(5) . . . . ?
B32 B33 B38 C37 -33.8(4) . . . . ?
B32 B33 B38 B39 63.2(6) . . . . ?
B32 B33 B38 B42 0.9(6) . . . . ?
B32 B36 B40 B35 -99.9(5) . . . . ?
B32 B36 B40 B39 -63.3(6) . . . . ?
B32 B36 B40 B41 36.6(4) . . . . ?
B32 B36 B40 B42 -0.9(6) . . . . ?
B32 B36 B41 C37 -38.8(4) . . . . ?
B32 B36 B41 B40 -139.0(5) . . . . ?
B32 B36 B41 B42 -101.2(5) . . . . ?
B32 C37 B38 B33 36.5(5) . . . . ?
B32 C37 B38 B34 -3.0(7) . . . . ?
B32 C37 B38 B39 -64.8(6) . . . . ?
B32 C37 B38 B42 -104.1(5) . . . . ?
B32 C37 B41 B36 39.1(4) . . . . ?
B32 C37 B41 B40 101.8(5) . . . . ?
B32 C37 B41 B42 140.6(5) . . . . ?
B32 C37 B42 B38 105.1(5) . . . . ?
B32 C37 B42 B39 64.7(6) . . . . ?
B32 C37 B42 B40 1.7(6) . . . . ?
B32 C37 B42 B41 -37.4(4) . . . . ?
B32 C37 C52 C53 137.9(6) . . . . ?
B32 C37 C52 C57 -39.6(7) . . . . ?
B32 B41 B42 C37 35.0(4) . . . . ?
B32 B41 B42 B38 1.4(6) . . . . ?
B32 B41 B42 B39 -63.0(6) . . . . ?
B32 B41 B42 B40 -100.9(5) . . . . ?
B33 C31 B32 B36 -140.7(5) . . . . ?
B33 C31 B32 C37 -39.3(4) . . . . ?
B33 C31 B32 B41 -100.2(5) . . . . ?
B33 C31 B34 B35 140.8(5) . . . . ?
B33 C31 B34 B38 37.9(5) . . . . ?
B33 C31 B34 B39 101.5(5) . . . . ?
B33 C31 B35 B34 -36.8(4) . . . . ?
B33 C31 B35 B36 105.0(5) . . . . ?
B33 C31 B35 B39 3.1(6) . . . . ?
B33 C31 B35 B40 66.3(6) . . . . ?
B33 C31 B36 B32 37.6(5) . . . . ?
B33 C31 B36 B35 -103.4(5) . . . . ?
B33 C31 B36 B40 -64.8(6) . . . . ?
B33 C31 B36 B41 -2.0(7) . . . . ?
B33 C31 C43 C44 36.6(7) . . . . ?
B33 C31 C43 C48 -141.2(6) . . . . ?
B33 B32 B36 C31 -34.3(4) . . . . ?
B33 B32 B36 B35 -0.1(6) . . . . ?
B33 B32 B36 B40 63.2(6) . . . . ?
B33 B32 B36 B41 100.1(5) . . . . ?
B33 B32 C37 B38 -35.8(5) . . . . ?
B33 B32 C37 B41 -140.7(5) . . . . ?
B33 B32 C37 B42 -103.3(5) . . . . ?
B33 B32 C37 C52 108.5(5) . . . . ?
B33 B32 B41 B36 -101.0(5) . . . . ?
B33 B32 B41 C37 34.3(4) . . . . ?
B33 B32 B41 B40 -64.2(6) . . . . ?
B33 B32 B41 B42 -0.8(6) . . . . ?
B33 B34 B35 C31 34.5(4) . . . . ?
B33 B34 B35 B36 0.5(6) . . . . ?
B33 B34 B35 B39 -100.6(5) . . . . ?
B33 B34 B35 B40 -63.0(6) . . . . ?
B33 B34 B38 C37 38.8(4) . . . . ?
B33 B34 B38 B39 137.2(5) . . . . ?
B33 B34 B38 B42 100.4(5) . . . . ?
B33 B34 B39 B35 100.9(5) . . . . ?
B33 B34 B39 B38 -38.0(5) . . . . ?
B33 B34 B39 B40 63.2(6) . . . . ?
B33 B34 B39 B42 -0.6(7) . . . . ?
B33 C37 B38 B34 -39.6(5) . . . . ?
B33 C37 B38 B39 -101.3(5) . . . . ?
B33 C37 B38 B42 -140.6(5) . . . . ?
B33 C37 B41 B32 -37.8(5) . . . . ?
B33 C37 B41 B36 1.2(7) . . . . ?
B33 C37 B41 B40 64.0(6) . . . . ?
B33 C37 B41 B42 102.8(5) . . . . ?
B33 C37 B42 B38 36.6(5) . . . . ?
B33 C37 B42 B39 -3.8(6) . . . . ?
B33 C37 B42 B40 -66.8(6) . . . . ?
B33 C37 B42 B41 -105.8(5) . . . . ?
B33 C37 C52 C53 -149.6(5) . . . . ?
B33 C37 C52 C57 32.8(8) . . . . ?
B33 B38 B39 B34 38.0(5) . . . . ?
B33 B38 B39 B35 1.3(6) . . . . ?
B33 B38 B39 B40 -63.2(6) . . . . ?
B33 B38 B39 B42 -100.2(5) . . . . ?
B33 B38 B42 C37 -34.5(4) . . . . ?
B33 B38 B42 B39 100.0(5) . . . . ?
B33 B38 B42 B40 62.9(6) . . . . ?
B33 B38 B42 B41 -1.4(6) . . . . ?
B34 C31 B32 B33 37.0(5) . . . . ?
B34 C31 B32 B36 -103.7(5) . . . . ?
B34 C31 B32 C37 -2.3(6) . . . . ?
B34 C31 B32 B41 -63.2(6) . . . . ?
B34 C31 B33 B32 -141.2(5) . . . . ?
B34 C31 B33 C37 -101.5(5) . . . . ?
B34 C31 B33 B38 -38.7(5) . . . . ?
B34 C31 B35 B36 141.7(5) . . . . ?
B34 C31 B35 B39 39.9(4) . . . . ?
B34 C31 B35 B40 103.1(5) . . . . ?
B34 C31 B36 B32 105.2(5) . . . . ?
B34 C31 B36 B35 -35.8(4) . . . . ?
B34 C31 B36 B40 2.8(6) . . . . ?
B34 C31 B36 B41 65.6(6) . . . . ?
B34 C31 C43 C44 -34.2(7) . . . . ?
B34 C31 C43 C48 148.0(6) . . . . ?
B34 B33 C37 B32 -101.9(5) . . . . ?
B34 B33 C37 B38 40.2(5) . . . . ?
B34 B33 C37 B41 -64.4(6) . . . . ?
B34 B33 C37 B42 3.4(6) . . . . ?
B34 B33 C37 C52 148.5(5) . . . . ?
B34 B33 B38 C37 -134.7(5) . . . . ?
B34 B33 B38 B39 -37.7(5) . . . . ?
B34 B33 B38 B42 -100.0(5) . . . . ?
B34 B35 B36 C31 34.1(4) . . . . ?
B34 B35 B36 B32 -0.3(6) . . . . ?
B34 B35 B36 B40 -101.8(5) . . . . ?
B34 B35 B36 B41 -63.0(6) . . . . ?
B34 B35 B39 B38 36.6(5) . . . . ?
B34 B35 B39 B40 138.6(5) . . . . ?
B34 B35 B39 B42 100.1(5) . . . . ?
B34 B35 B40 B36 100.6(6) . . . . ?
B34 B35 B40 B39 -37.6(5) . . . . ?
B34 B35 B40 B41 62.2(6) . . . . ?
B34 B35 B40 B42 -0.2(7) . . . . ?
B34 B38 B39 B35 -36.6(5) . . . . ?
B34 B38 B39 B40 -101.2(5) . . . . ?
B34 B38 B39 B42 -138.1(6) . . . . ?
B34 B38 B42 C37 -97.5(5) . . . . ?
B34 B38 B42 B39 37.0(5) . . . . ?
B34 B38 B42 B40 -0.1(7) . . . . ?
B34 B38 B42 B41 -64.5(6) . . . . ?
B34 B39 B40 B35 37.1(5) . . . . ?
B34 B39 B40 B36 -0.2(6) . . . . ?
B34 B39 B40 B41 -62.9(6) . . . . ?
B34 B39 B40 B42 -100.1(5) . . . . ?
B34 B39 B42 C37 2.6(6) . . . . ?
B34 B39 B42 B38 -37.2(5) . . . . ?
B34 B39 B42 B40 101.9(6) . . . . ?
B34 B39 B42 B41 63.9(6) . . . . ?
B35 C31 B32 B33 103.6(5) . . . . ?
B35 C31 B32 B36 -37.1(5) . . . . ?
B35 C31 B32 C37 64.3(6) . . . . ?
B35 C31 B32 B41 3.4(6) . . . . ?
B35 C31 B33 B32 -104.9(5) . . . . ?
B35 C31 B33 B34 36.4(5) . . . . ?
B35 C31 B33 C37 -65.2(6) . . . . ?
B35 C31 B33 B38 -2.3(6) . . . . ?
B35 C31 B34 B33 -140.8(5) . . . . ?
B35 C31 B34 B38 -102.9(5) . . . . ?
B35 C31 B34 B39 -39.3(4) . . . . ?
B35 C31 B36 B32 141.0(5) . . . . ?
B35 C31 B36 B40 38.6(4) . . . . ?
B35 C31 B36 B41 101.4(5) . . . . ?
B35 C31 C43 C44 -105.4(6) . . . . ?
B35 C31 C43 C48 76.8(8) . . . . ?
B35 B34 B38 B33 -100.4(6) . . . . ?
B35 B34 B38 C37 -61.6(6) . . . . ?
B35 B34 B38 B39 36.8(5) . . . . ?
B35 B34 B38 B42 0.0(7) . . . . ?
B35 B34 B39 B38 -138.9(5) . . . . ?
B35 B34 B39 B40 -37.6(5) . . . . ?
B35 B34 B39 B42 -101.5(5) . . . . ?
B35 B36 B40 B39 36.5(5) . . . . ?
B35 B36 B40 B41 136.5(5) . . . . ?
B35 B36 B40 B42 98.9(5) . . . . ?
B35 B36 B41 B32 100.5(5) . . . . ?
B35 B36 B41 C37 61.7(6) . . . . ?
B35 B36 B41 B40 -38.6(5) . . . . ?
B35 B36 B41 B42 -0.8(6) . . . . ?
B35 B39 B40 B36 -37.3(5) . . . . ?
B35 B39 B40 B41 -100.0(5) . . . . ?
B35 B39 B40 B42 -137.2(5) . . . . ?
B35 B39 B42 C37 -60.6(6) . . . . ?
B35 B39 B42 B38 -100.3(6) . . . . ?
B35 B39 B42 B40 38.7(5) . . . . ?
B35 B39 B42 B41 0.7(7) . . . . ?
B35 B40 B41 B32 2.2(7) . . . . ?
B35 B40 B41 B36 38.8(5) . . . . ?
B35 B40 B41 C37 -60.0(6) . . . . ?
B35 B40 B41 B42 -98.7(6) . . . . ?
B35 B40 B42 C37 62.8(6) . . . . ?
B35 B40 B42 B38 0.2(7) . . . . ?
B35 B40 B42 B39 -37.1(5) . . . . ?
B35 B40 B42 B41 100.8(5) . . . . ?
B36 C31 B32 B33 140.7(5) . . . . ?
B36 C31 B32 C37 101.4(5) . . . . ?
B36 C31 B32 B41 40.5(5) . . . . ?
B36 C31 B33 B32 -37.0(5) . . . . ?
B36 C31 B33 B34 104.2(5) . . . . ?
B36 C31 B33 C37 2.7(7) . . . . ?
B36 C31 B33 B38 65.6(6) . . . . ?
B36 C31 B34 B33 -104.4(5) . . . . ?
B36 C31 B34 B35 36.4(4) . . . . ?
B36 C31 B34 B38 -66.5(6) . . . . ?
B36 C31 B34 B39 -2.9(6) . . . . ?
B36 C31 B35 B34 -141.7(5) . . . . ?
B36 C31 B35 B39 -101.8(5) . . . . ?
B36 C31 B35 B40 -38.7(5) . . . . ?
B36 C31 C43 C44 -179.8(5) . . . . ?
B36 C31 C43 C48 2.3(8) . . . . ?
B36 B32 B33 C31 35.1(4) . . . . ?
B36 B32 B33 B34 0.3(6) . . . . ?
B36 B32 B33 C37 -98.4(5) . . . . ?
B36 B32 B33 B38 -63.9(5) . . . . ?
B36 B32 C37 B33 101.1(5) . . . . ?
B36 B32 C37 B38 65.2(6) . . . . ?
B36 B32 C37 B41 -39.6(4) . . . . ?
B36 B32 C37 B42 -2.2(6) . . . . ?
B36 B32 C37 C52 -150.5(5) . . . . ?
B36 B32 B41 C37 135.3(5) . . . . ?
B36 B32 B41 B40 36.7(5) . . . . ?
B36 B32 B41 B42 100.1(5) . . . . ?
B36 B35 B39 B34 -101.3(5) . . . . ?
B36 B35 B39 B38 -64.7(6) . . . . ?
B36 B35 B39 B40 37.3(5) . . . . ?
B36 B35 B39 B42 -1.2(7) . . . . ?
B36 B35 B40 B39 -138.3(5) . . . . ?
B36 B35 B40 B41 -38.4(5) . . . . ?
B36 B35 B40 B42 -100.8(5) . . . . ?
B36 B40 B41 B32 -36.6(5) . . . . ?
B36 B40 B41 C37 -98.8(5) . . . . ?
B36 B40 B41 B42 -137.5(5) . . . . ?
B36 B40 B42 C37 -0.4(6) . . . . ?
B36 B40 B42 B38 -63.0(6) . . . . ?
B36 B40 B42 B39 -100.3(5) . . . . ?
B36 B40 B42 B41 37.5(5) . . . . ?
B36 B41 B42 C37 98.1(5) . . . . ?
B36 B41 B42 B38 64.5(6) . . . . ?
B36 B41 B42 B39 0.1(6) . . . . ?
B36 B41 B42 B40 -37.9(5) . . . . ?
C37 B32 B33 C31 133.5(5) . . . . ?
C37 B32 B33 B34 98.7(5) . . . . ?
C37 B32 B33 B38 34.5(4) . . . . ?
C37 B32 B36 C31 -95.6(5) . . . . ?
C37 B32 B36 B35 -61.3(5) . . . . ?
C37 B32 B36 B40 1.9(6) . . . . ?
C37 B32 B36 B41 38.8(4) . . . . ?
C37 B32 B41 B36 -135.3(5) . . . . ?
C37 B32 B41 B40 -98.6(5) . . . . ?
C37 B32 B41 B42 -35.2(4) . . . . ?
C37 B33 B34 C31 96.5(5) . . . . ?
C37 B33 B34 B35 61.4(6) . . . . ?
C37 B33 B34 B38 -40.2(5) . . . . ?
C37 B33 B34 B39 -1.6(6) . . . . ?
C37 B33 B38 B34 134.7(5) . . . . ?
C37 B33 B38 B39 97.0(5) . . . . ?
C37 B33 B38 B42 34.7(4) . . . . ?
C37 B38 B39 B34 98.9(5) . . . . ?
C37 B38 B39 B35 62.3(6) . . . . ?
C37 B38 B39 B40 -2.2(6) . . . . ?
C37 B38 B39 B42 -39.2(4) . . . . ?
C37 B38 B42 B39 134.5(5) . . . . ?
C37 B38 B42 B40 97.4(5) . . . . ?
C37 B38 B42 B41 33.1(4) . . . . ?
C37 B41 B42 B38 -33.6(4) . . . . ?
C37 B41 B42 B39 -98.0(5) . . . . ?
C37 B41 B42 B40 -135.9(5) . . . . ?
C37 C52 C53 C54 -178.4(5) . . . . ?
C37 C52 C57 C56 176.8(6) . . . . ?
B38 B33 B34 C31 136.7(5) . . . . ?
B38 B33 B34 B35 101.6(5) . . . . ?
B38 B33 B34 B39 38.6(5) . . . . ?
B38 B33 C37 B32 -142.1(5) . . . . ?
B38 B33 C37 B41 -104.6(5) . . . . ?
B38 B33 C37 B42 -36.8(5) . . . . ?
B38 B33 C37 C52 108.3(6) . . . . ?
B38 B34 B35 C31 97.7(5) . . . . ?
B38 B34 B35 B36 63.7(6) . . . . ?
B38 B34 B35 B39 -37.4(5) . . . . ?
B38 B34 B35 B40 0.1(7) . . . . ?
B38 B34 B39 B35 138.9(5) . . . . ?
B38 B34 B39 B40 101.2(5) . . . . ?
B38 B34 B39 B42 37.4(5) . . . . ?
B38 C37 B41 B32 -105.0(5) . . . . ?
B38 C37 B41 B36 -65.9(6) . . . . ?
B38 C37 B41 B40 -3.2(6) . . . . ?
B38 C37 B41 B42 35.7(4) . . . . ?
B38 C37 B42 B39 -40.4(4) . . . . ?
B38 C37 B42 B40 -103.4(5) . . . . ?
B38 C37 B42 B41 -142.4(5) . . . . ?
B38 C37 C52 C53 -79.4(7) . . . . ?
B38 C37 C52 C57 103.0(7) . . . . ?
B38 B39 B40 B35 100.4(5) . . . . ?
B38 B39 B40 B36 63.1(6) . . . . ?
B38 B39 B40 B41 0.5(6) . . . . ?
B38 B39 B40 B42 -36.8(5) . . . . ?
B38 B39 B42 C37 39.8(5) . . . . ?
B38 B39 B42 B40 139.1(5) . . . . ?
B38 B39 B42 B41 101.0(5) . . . . ?
B39 B34 B35 C31 135.1(5) . . . . ?
B39 B34 B35 B36 101.0(5) . . . . ?
B39 B34 B35 B40 37.5(5) . . . . ?
B39 B34 B38 B33 -137.2(5) . . . . ?
B39 B34 B38 C37 -98.4(5) . . . . ?
B39 B34 B38 B42 -36.8(5) . . . . ?
B39 B35 B36 C31 98.4(5) . . . . ?
B39 B35 B36 B32 64.0(6) . . . . ?
B39 B35 B36 B40 -37.6(5) . . . . ?
B39 B35 B36 B41 1.2(7) . . . . ?
B39 B35 B40 B36 138.3(5) . . . . ?
B39 B35 B40 B41 99.8(5) . . . . ?
B39 B35 B40 B42 37.4(5) . . . . ?
B39 B38 B42 C37 -134.5(5) . . . . ?
B39 B38 B42 B40 -37.1(5) . . . . ?
B39 B38 B42 B41 -101.4(5) . . . . ?
B39 B40 B41 B32 63.8(6) . . . . ?
B39 B40 B41 B36 100.4(5) . . . . ?
B39 B40 B41 C37 1.6(6) . . . . ?
B39 B40 B41 B42 -37.1(4) . . . . ?
B39 B40 B42 C37 99.9(5) . . . . ?
B39 B40 B42 B38 37.3(5) . . . . ?
B39 B40 B42 B41 137.8(5) . . . . ?
B40 B35 B36 C31 136.0(5) . . . . ?
B40 B35 B36 B32 101.6(5) . . . . ?
B40 B35 B36 B41 38.8(5) . . . . ?
B40 B35 B39 B34 -138.6(5) . . . . ?
B40 B35 B39 B38 -102.0(5) . . . . ?
B40 B35 B39 B42 -38.5(5) . . . . ?
B40 B36 B41 B32 139.0(5) . . . . ?
B40 B36 B41 C37 100.2(5) . . . . ?
B40 B36 B41 B42 37.8(5) . . . . ?
B40 B39 B42 C37 -99.3(5) . . . . ?
B40 B39 B42 B38 -139.1(5) . . . . ?
B40 B39 B42 B41 -38.1(5) . . . . ?
B40 B41 B42 C37 135.9(5) . . . . ?
B40 B41 B42 B38 102.4(5) . . . . ?
B40 B41 B42 B39 37.9(5) . . . . ?
B41 B32 B33 C31 99.0(5) . . . . ?
B41 B32 B33 B34 64.2(5) . . . . ?
B41 B32 B33 C37 -34.5(4) . . . . ?
B41 B32 B33 B38 0.0(6) . . . . ?
B41 B32 B36 C31 -134.4(5) . . . . ?
B41 B32 B36 B35 -100.1(5) . . . . ?
B41 B32 B36 B40 -36.9(5) . . . . ?
B41 B32 C37 B33 140.7(5) . . . . ?
B41 B32 C37 B38 104.9(5) . . . . ?
B41 B32 C37 B42 37.4(5) . . . . ?
B41 B32 C37 C52 -110.8(5) . . . . ?
B41 B36 B40 B35 -136.5(5) . . . . ?
B41 B36 B40 B39 -99.9(5) . . . . ?
B41 B36 B40 B42 -37.5(5) . . . . ?
B41 C37 B38 B33 104.7(5) . . . . ?
B41 C37 B38 B34 65.1(6) . . . . ?
B41 C37 B38 B39 3.4(6) . . . . ?
B41 C37 B38 B42 -35.9(4) . . . . ?
B41 C37 B42 B38 142.4(5) . . . . ?
B41 C37 B42 B39 102.0(5) . . . . ?
B41 C37 B42 B40 39.0(4) . . . . ?
B41 C37 C52 C53 65.6(7) . . . . ?
B41 C37 C52 C57 -112.0(6) . . . . ?
B41 B40 B42 C37 -37.9(4) . . . . ?
B41 B40 B42 B38 -100.6(6) . . . . ?
B41 B40 B42 B39 -137.8(5) . . . . ?
B42 C37 B38 B33 140.6(5) . . . . ?
B42 C37 B38 B34 101.0(5) . . . . ?
B42 C37 B38 B39 39.3(4) . . . . ?
B42 C37 B41 B32 -140.6(5) . . . . ?
B42 C37 B41 B36 -101.5(5) . . . . ?
B42 C37 B41 B40 -38.8(4) . . . . ?
B42 C37 C52 C53 -7.8(8) . . . . ?
B42 C37 C52 C57 174.6(5) . . . . ?
B42 B38 B39 B34 138.1(6) . . . . ?
B42 B38 B39 B35 101.5(6) . . . . ?
B42 B38 B39 B40 36.9(5) . . . . ?
B42 B39 B40 B35 137.2(5) . . . . ?
B42 B39 B40 B36 99.9(5) . . . . ?
B42 B39 B40 B41 37.2(5) . . . . ?
B42 B40 B41 B32 100.9(5) . . . . ?
B42 B40 B41 B36 137.5(5) . . . . ?
B42 B40 B41 C37 38.7(4) . . . . ?
C43 C31 B32 B33 -107.4(6) . . . . ?
C43 C31 B32 B36 111.9(6) . . . . ?
C43 C31 B32 C37 -146.7(5) . . . . ?
C43 C31 B32 B41 152.4(5) . . . . ?
C43 C31 B33 B32 109.6(6) . . . . ?
C43 C31 B33 B34 -109.2(6) . . . . ?
C43 C31 B33 C37 149.2(5) . . . . ?
C43 C31 B33 B38 -147.9(5) . . . . ?
C43 C31 B34 B33 107.1(5) . . . . ?
C43 C31 B34 B35 -112.1(5) . . . . ?
C43 C31 B34 B38 145.0(5) . . . . ?
C43 C31 B34 B39 -151.4(5) . . . . ?
C43 C31 B35 B34 107.0(6) . . . . ?
C43 C31 B35 B36 -111.2(6) . . . . ?
C43 C31 B35 B39 146.9(5) . . . . ?
C43 C31 B35 B40 -149.9(5) . . . . ?
C43 C31 B36 B32 -107.4(6) . . . . ?
C43 C31 B36 B35 111.7(6) . . . . ?
C43 C31 B36 B40 150.3(5) . . . . ?
C43 C31 B36 B41 -147.0(5) . . . . ?
C43 C44 C45 C46 -1.2(8) . . . . ?
C43 C44 C45 C49 177.3(5) . . . . ?
C44 C43 C48 C47 1.1(10) . . . . ?
C44 C45 C46 C47 -0.4(9) . . . . ?
C44 C45 C49 O50 12.3(8) . . . . ?
C44 C45 C49 O51 -168.4(5) . . . . ?
C45 C46 C47 C48 2.3(11) . . . . ?
C45 C49 O50 Cu1 -172.8(4) . . . . ?
C45 C49 O51 Cu2 167.4(4) . . . . ?
C46 C45 C49 O50 -169.3(6) . . . . ?
C46 C45 C49 O51 10.0(9) . . . . ?
C46 C47 C48 C43 -2.7(11) . . . . ?
C48 C43 C44 C45 0.8(8) . . . . ?
C49 C45 C46 C47 -178.8(6) . . . . ?
O50 C49 O51 Cu2 -13.3(8) . . . . ?
O51 C49 O50 Cu1 8.0(8) . . . . ?
C52 C37 B38 B33 -108.0(5) . . . . ?
C52 C37 B38 B34 -147.6(5) . . . . ?
C52 C37 B38 B39 150.7(5) . . . . ?
C52 C37 B38 B42 111.4(5) . . . . ?
C52 C37 B41 B32 108.5(6) . . . . ?
C52 C37 B41 B36 147.6(5) . . . . ?
C52 C37 B41 B40 -149.7(5) . . . . ?
C52 C37 B41 B42 -110.9(5) . . . . ?
C52 C37 B42 B38 -107.4(5) . . . . ?
C52 C37 B42 B39 -147.8(5) . . . . ?
C52 C37 B42 B40 149.2(5) . . . . ?
C52 C37 B42 B41 110.2(5) . . . . ?
C52 C53 C54 C55 1.1(9) . . . . ?
C52 C53 C54 C58 179.5(5) . . . . ?
C53 C52 C57 C56 -0.9(9) . . . . ?
C53 C54 C55 C56 0.3(9) . . . . ?
C53 C54 C58 O59 -2.8(8) . . . . ?
C53 C54 C58 O60 179.7(5) . . . . ?
C54 C55 C56 C57 -2.0(10) . . . . ?
C54 C58 O59 Cu2 -176.5(4) . . . 4_565 ?
C54 C58 O60 Cu1 -177.3(4) . . . 4_565 ?
C55 C54 C58 O59 175.6(6) . . . . ?
C55 C54 C58 O60 -1.9(8) . . . . ?
C55 C56 C57 C52 2.3(10) . . . . ?
C57 C52 C53 C54 -0.8(9) . . . . ?
C58 C54 C55 C56 -178.1(6) . . . . ?
O59 C58 O60 Cu1 5.4(9) . . . 4_565 ?
O60 C58 O59 Cu2 0.8(9) . . . 4_565 ?

loop_
_smtbx_masks_void_nr
_smtbx_masks_void_average_x
_smtbx_masks_void_average_y
_smtbx_masks_void_average_z
_smtbx_masks_void_volume
_smtbx_masks_void_count_electrons
_smtbx_masks_void_content
1 0.000 -0.426 0.250 383.7 79.9 '2 C4H9NO'
2 0.000 -0.739 0.750 383.7 79.9 '2 C4H9NO'
3 0.500 0.807 0.250 164.2 19.4 ?
4 0.500 0.419 0.750 164.2 19.4 ?
